data_1546565
loop_
_publ_author_name
'Gunawardana, C. A.'
'Desper, J.'
'Sinha, A. S.'
'&#x00D0;akovi\'c, M.'
'Aaker\"oy, C. B.'

_publ_section_title
;
 Competition and selectivity in supramolecular synthesis: structural
 landscape around 1-(pyridylmethyl)-2,2&#x2032;-biimidazoles
;
_journal_name_full 'Faraday Discuss.'
_journal_paper_doi 10.1039/C7FD00080D
_journal_year 2017
_chemical_formula_moiety
;
(C12 H11 N5)2 (C6 F4 I2)
;
_chemical_formula_sum 'C30 H22 F4 I2 N10'
_chemical_formula_weight 852.38
_chemical_name_systematic
;
CG-P2-A3-D7 [N-(4-pyridylmethyl)-2,2-biimidazole]2, 1,2-diiodotetrafluorobenzene
;
_space_group_IT_number 2
_symmetry_cell_setting triclinic
_symmetry_space_group_name_Hall '-P 1'
_symmetry_space_group_name_H-M 'P -1'
_atom_sites_solution_hydrogens geom
_atom_sites_solution_primary direct
_atom_sites_solution_secondary difmap
_audit_update_record
;
2017-02-17 deposited with the CCDC.
2017-04-04 downloaded from the CCDC.
;
_cell_angle_alpha 92.996(5)
_cell_angle_beta 106.710(5)
_cell_angle_gamma 106.560(4)
_cell_formula_units_Z 8
_cell_length_a 17.386(2)
_cell_length_b 19.378(3)
_cell_length_c 19.435(3)
_cell_measurement_reflns_used 9125
_cell_measurement_temperature 120(2)
_cell_measurement_theta_max 31.15
_cell_measurement_theta_min 2.89
_cell_volume 5946.6(15)
_computing_cell_refinement 'Bruker SAINT'
_computing_data_collection 'Bruker APEX2'
_computing_data_reduction 'Bruker SAINT'
_computing_molecular_graphics 'Bruker SHELXTL'
_computing_publication_material 'Bruker SHELXTL'
_computing_structure_refinement 'SHELXL-97 (Sheldrick, 2008)'
_computing_structure_solution 'SHELXS-97 (Sheldrick, 2008)'
_diffrn_ambient_temperature 120(2)
_diffrn_measured_fraction_theta_full 0.984
_diffrn_measured_fraction_theta_max 0.966
_diffrn_measurement_device_type 'Bruker APEX-II CCD'
_diffrn_measurement_method '\f and \w scans'
_diffrn_radiation_monochromator graphite
_diffrn_radiation_source 'fine-focus sealed tube'
_diffrn_radiation_type MoK\a
_diffrn_radiation_wavelength 0.71073
_diffrn_reflns_av_R_equivalents 0.0550
_diffrn_reflns_av_sigmaI/netI 0.0621
_diffrn_reflns_limit_h_max 25
_diffrn_reflns_limit_h_min -25
_diffrn_reflns_limit_k_max 26
_diffrn_reflns_limit_k_min -28
_diffrn_reflns_limit_l_max 28
_diffrn_reflns_limit_l_min -28
_diffrn_reflns_number 115429
_diffrn_reflns_theta_full 30.00
_diffrn_reflns_theta_max 31.26
_diffrn_reflns_theta_min 1.41
_exptl_absorpt_coefficient_mu 2.182
_exptl_absorpt_correction_T_max 0.6948
_exptl_absorpt_correction_T_min 0.5072
_exptl_absorpt_correction_type multi-scan
_exptl_absorpt_process_details SADABS
_exptl_crystal_colour pink
_exptl_crystal_density_diffrn 1.904
_exptl_crystal_density_method 'not measured'
_exptl_crystal_description prism
_exptl_crystal_F_000 3312
_exptl_crystal_size_max 0.36
_exptl_crystal_size_mid 0.26
_exptl_crystal_size_min 0.18
_refine_diff_density_max 2.706
_refine_diff_density_min -3.336
_refine_diff_density_rms 0.244
_refine_ls_extinction_method none
_refine_ls_goodness_of_fit_ref 1.174
_refine_ls_hydrogen_treatment constr
_refine_ls_matrix_type full
_refine_ls_number_parameters 1178
_refine_ls_number_reflns 37450
_refine_ls_number_restraints 528
_refine_ls_restrained_S_all 1.166
_refine_ls_R_factor_all 0.0968
_refine_ls_R_factor_gt 0.0621
_refine_ls_shift/su_max 0.002
_refine_ls_shift/su_mean 0.000
_refine_ls_structure_factor_coef Fsqd
_refine_ls_weighting_details 'calc w=1/[\s^2^(Fo^2^)+(0.1000P)^2^+0.0000P] where P=(Fo^2^+2Fc^2^)/3'
_refine_ls_weighting_scheme calc
_refine_ls_wR_factor_gt 0.1752
_refine_ls_wR_factor_ref 0.1994
_reflns_number_gt 22954
_reflns_number_total 37450
_reflns_threshold_expression >2sigma(I)
_cod_data_source_file c7fd00080d2.cif
_cod_data_source_block A3XBD1
_cod_depositor_comments
;
The following automatic conversions were performed:

'_symmetry_cell_setting' value 'Triclinic' changed to 'triclinic'
according to
/home/data/users/saulius/crontab/automatic-downloads/rss-feeds/RSC/lib/dictionaries/cif_core.dic
dictionary named 'cif_core.dic' version 2.4.2 from 2011-04-26.

Automatic conversion script
Id: cif_fix_values 4973 2017-02-22 13:04:09Z antanas 
;
_cod_original_cell_volume 5946.5(14)
_cod_original_sg_symbol_H-M P-1
_cod_database_code 1546565

loop_
_symmetry_equiv_pos_as_xyz
'x, y, z'
'-x, -y, -z'

loop_
_atom_site_label
_atom_site_type_symbol
_atom_site_fract_x
_atom_site_fract_y
_atom_site_fract_z
_atom_site_U_iso_or_equiv
_atom_site_adp_type
_atom_site_occupancy
_atom_site_symmetry_multiplicity
_atom_site_calc_flag
_atom_site_refinement_flags
I1_1 I 0.31198(5) 1.02210(4) 0.50897(4) 0.02510(19) Uani 1 1 d .
I2_1 I 0.42831(6) 1.16886(5) 0.42944(5) 0.0300(2) Uani 1 1 d .
N11_1 N 0.3451(6) 0.6381(5) 0.6514(6) 0.0212(7) Uani 1 1 d U
C12_1 C 0.2926(8) 0.5964(6) 0.6807(6) 0.0168(7) Uani 1 1 d U
N13_1 N 0.3317(6) 0.5680(5) 0.7348(6) 0.0205(7) Uani 1 1 d U
C14_1 C 0.4148(8) 0.5947(6) 0.7394(7) 0.0230(8) Uani 1 1 d U
H14_1 H 0.4601 0.5840 0.7731 0.028 Uiso 1 1 calc R
C15_1 C 0.4228(8) 0.6383(7) 0.6886(7) 0.0245(9) Uani 1 1 d U
H15_1 H 0.4740 0.6644 0.6807 0.029 Uiso 1 1 calc R
N21_1 N 0.1468(6) 0.5286(5) 0.6779(5) 0.0183(7) Uani 1 1 d U
H21_1 H 0.1611 0.4966 0.7053 0.022 Uiso 1 1 calc R
C22_1 C 0.2004(8) 0.5841(6) 0.6575(7) 0.0181(7) Uani 1 1 d U
N23_1 N 0.1588(7) 0.6215(5) 0.6148(6) 0.0222(7) Uani 1 1 d U
C24_1 C 0.0776(8) 0.5907(6) 0.6107(7) 0.0239(8) Uani 1 1 d U
H24_1 H 0.0325 0.6073 0.5850 0.029 Uiso 1 1 calc R
C25_1 C 0.0673(8) 0.5321(6) 0.6482(7) 0.0207(8) Uani 1 1 d U
H25_1 H 0.0160 0.5010 0.6523 0.025 Uiso 1 1 calc R
N31_1 N 0.3722(6) 0.9069(5) 0.6273(7) 0.0274(8) Uani 1 1 d U
C32_1 C 0.3506(8) 0.8644(7) 0.6728(8) 0.0253(8) Uani 1 1 d U
H32_1 H 0.3439 0.8863 0.7147 0.030 Uiso 1 1 calc R
C33_1 C 0.3363(7) 0.7885(6) 0.6654(7) 0.0218(7) Uani 1 1 d U
H33_1 H 0.3230 0.7616 0.7022 0.026 Uiso 1 1 calc R
C34_1 C 0.3420(7) 0.7538(6) 0.6038(7) 0.0200(7) Uani 1 1 d U
C35_1 C 0.3638(8) 0.7983(6) 0.5534(7) 0.0237(8) Uani 1 1 d U
H35_1 H 0.3687 0.7774 0.5102 0.028 Uiso 1 1 calc R
C36_1 C 0.3783(8) 0.8728(6) 0.5661(7) 0.0262(8) Uani 1 1 d U
H36_1 H 0.3931 0.9016 0.5310 0.031 Uiso 1 1 calc R
C37_1 C 0.3242(8) 0.6751(6) 0.5856(7) 0.0220(8) Uani 1 1 d U
H37A_1 H 0.3574 0.6668 0.5541 0.026 Uiso 1 1 calc R
H37B_1 H 0.2635 0.6528 0.5577 0.026 Uiso 1 1 calc R
N41_1 N 0.1497(7) 0.8528(5) 0.8495(6) 0.0192(6) Uani 1 1 d U
C42_1 C 0.2035(8) 0.8240(6) 0.8934(7) 0.0179(8) Uani 1 1 d U
N43_1 N 0.1587(6) 0.7705(5) 0.9249(6) 0.0202(8) Uani 1 1 d U
C44_1 C 0.0777(8) 0.7700(7) 0.9007(7) 0.0249(9) Uani 1 1 d U
H44_1 H 0.0324 0.7399 0.9143 0.030 Uiso 1 1 calc R
C45_1 C 0.0708(8) 0.8200(7) 0.8530(7) 0.0241(8) Uani 1 1 d U
H45_1 H 0.0204 0.8297 0.8275 0.029 Uiso 1 1 calc R
N51_1 N 0.3456(7) 0.8229(5) 0.9607(6) 0.0193(7) Uani 1 1 d U
H51_1 H 0.3306 0.7963 0.9928 0.023 Uiso 1 1 calc R
C52_1 C 0.2931(8) 0.8446(6) 0.9048(7) 0.0193(8) Uani 1 1 d U
N53_1 N 0.3341(7) 0.8828(5) 0.8680(6) 0.0225(7) Uani 1 1 d U
C54_1 C 0.4168(8) 0.8878(7) 0.9005(7) 0.0255(8) Uani 1 1 d U
H54_1 H 0.4619 0.9146 0.8847 0.031 Uiso 1 1 calc R
C55_1 C 0.4272(8) 0.8509(6) 0.9568(7) 0.0235(9) Uani 1 1 d U
H55_1 H 0.4781 0.8452 0.9870 0.028 Uiso 1 1 calc R
N61_1 N 0.1339(6) 0.8403(5) 0.5829(6) 0.022(2) Uani 1 1 d U
C62_1 C 0.1390(8) 0.7949(6) 0.6308(6) 0.024(3) Uani 1 1 d U
H62_1 H 0.1355 0.7465 0.6151 0.029 Uiso 1 1 calc R
C63_1 C 0.1492(8) 0.8146(6) 0.7025(7) 0.024(3) Uani 1 1 d U
H63_1 H 0.1514 0.7792 0.7345 0.028 Uiso 1 1 calc R
C64_1 C 0.1563(6) 0.8849(6) 0.7298(6) 0.016(2) Uani 1 1 d U
C65_1 C 0.1511(7) 0.9350(6) 0.6799(6) 0.021(2) Uani 1 1 d U
H65_1 H 0.1551 0.9838 0.6940 0.025 Uiso 1 1 calc R
C66_1 C 0.1396(7) 0.9076(6) 0.6067(6) 0.020(2) Uani 1 1 d U
H66_1 H 0.1357 0.9404 0.5721 0.024 Uiso 1 1 calc R
C67_1 C 0.1664(8) 0.9140(6) 0.8061(7) 0.021(2) Uani 1 1 d U
H67C_1 H 0.2246 0.9476 0.8292 0.025 Uiso 1 1 calc R
H67B_1 H 0.1264 0.9418 0.8052 0.025 Uiso 1 1 calc R
C71_1 C 0.2555(8) 1.0714(6) 0.4300(6) 0.020(2) Uani 1 1 d U
C72_1 C 0.2966(8) 1.1271(6) 0.3973(7) 0.0231(8) Uani 1 1 d U
C73_1 C 0.2506(9) 1.1599(7) 0.3448(8) 0.0250(9) Uani 1 1 d U
F73_1 F 0.2919(6) 1.2127(4) 0.3122(4) 0.0351(6) Uani 1 1 d U
C74_1 C 0.1658(9) 1.1332(7) 0.3184(7) 0.0286(9) Uani 1 1 d U
F74_1 F 0.1225(6) 1.1633(5) 0.2660(4) 0.0396(7) Uani 1 1 d U
C75_1 C 0.1206(8) 1.0793(7) 0.3502(8) 0.0264(9) Uani 1 1 d U
F75_1 F 0.0372(5) 1.0597(5) 0.3247(5) 0.0413(7) Uani 1 1 d U
C76_1 C 0.1679(8) 1.0525(6) 0.4029(7) 0.0263(9) Uani 1 1 d U
F76_1 F 0.1221(5) 0.9994(4) 0.4328(5) 0.0351(6) Uani 1 1 d U
I1_2 I 0.18799(5) 0.47750(4) 0.49124(4) 0.02555(19) Uani 1 1 d .
I2_2 I 0.07171(6) 0.33049(5) 0.57068(5) 0.0297(2) Uani 1 1 d .
N11_2 N 0.1545(6) 0.8606(5) 0.3501(6) 0.0212(7) Uani 1 1 d U
C12_2 C 0.2096(7) 0.9046(6) 0.3191(7) 0.0168(7) Uani 1 1 d U
N13_2 N 0.1665(6) 0.9321(5) 0.2649(6) 0.0205(7) Uani 1 1 d U
C14_2 C 0.0819(8) 0.9055(6) 0.2602(7) 0.0230(8) Uani 1 1 d U
H14_2 H 0.0372 0.9163 0.2259 0.028 Uiso 1 1 calc R
C15_2 C 0.0718(8) 0.8618(7) 0.3114(7) 0.0245(9) Uani 1 1 d U
H15_2 H 0.0203 0.8372 0.3198 0.029 Uiso 1 1 calc R
N21_2 N 0.3498(6) 0.9693(5) 0.3195(6) 0.0183(7) Uani 1 1 d U
H21_2 H 0.3349 0.9994 0.2898 0.022 Uiso 1 1 calc R
C22_2 C 0.2989(8) 0.9167(6) 0.3433(7) 0.0181(7) Uani 1 1 d U
N23_2 N 0.3410(7) 0.8779(5) 0.3845(6) 0.0222(7) Uani 1 1 d U
C24_2 C 0.4246(8) 0.9113(6) 0.3919(7) 0.0239(8) Uani 1 1 d U
H24_2 H 0.4709 0.8980 0.4208 0.029 Uiso 1 1 calc R
C25_2 C 0.4306(8) 0.9662(6) 0.3514(7) 0.0207(8) Uani 1 1 d U
H25_2 H 0.4811 0.9970 0.3459 0.025 Uiso 1 1 calc R
N31_2 N 0.1272(6) 0.5937(5) 0.3722(7) 0.0274(8) Uani 1 1 d U
C32_2 C 0.1507(8) 0.6374(7) 0.3252(8) 0.0253(8) Uani 1 1 d U
H32_2 H 0.1581 0.6163 0.2834 0.030 Uiso 1 1 calc R
C33_2 C 0.1644(7) 0.7116(6) 0.3351(7) 0.0218(7) Uani 1 1 d U
H33_2 H 0.1783 0.7401 0.2994 0.026 Uiso 1 1 calc R
C34_2 C 0.1578(7) 0.7443(6) 0.3983(7) 0.0200(7) Uani 1 1 d U
C35_2 C 0.1368(8) 0.7004(6) 0.4478(7) 0.0237(8) Uani 1 1 d U
H35_2 H 0.1333 0.7205 0.4920 0.028 Uiso 1 1 calc R
C36_2 C 0.1207(8) 0.6246(6) 0.4312(7) 0.0262(8) Uani 1 1 d U
H36_2 H 0.1043 0.5942 0.4647 0.031 Uiso 1 1 calc R
C37_2 C 0.1743(8) 0.8267(6) 0.4130(7) 0.0220(8) Uani 1 1 d U
H37A_2 H 0.1407 0.8358 0.4439 0.026 Uiso 1 1 calc R
H37B_2 H 0.2347 0.8502 0.4410 0.026 Uiso 1 1 calc R
N41_2 N 0.3515(7) 0.6477(5) 0.1512(6) 0.0192(6) Uani 1 1 d U
C42_2 C 0.2985(8) 0.6783(6) 0.1049(7) 0.0179(8) Uani 1 1 d U
N43_2 N 0.3345(6) 0.7250(5) 0.0715(6) 0.0202(8) Uani 1 1 d U
C44_2 C 0.4203(8) 0.7286(7) 0.1000(7) 0.0249(9) Uani 1 1 d U
H44_2 H 0.4649 0.7607 0.0872 0.030 Uiso 1 1 calc R
C45_2 C 0.4312(8) 0.6819(7) 0.1466(7) 0.0241(8) Uani 1 1 d U
H45_2 H 0.4827 0.6736 0.1716 0.029 Uiso 1 1 calc R
N51_2 N 0.1560(7) 0.6803(5) 0.0395(6) 0.0193(7) Uani 1 1 d U
H51_2 H 0.1715 0.7079 0.0082 0.023 Uiso 1 1 calc R
C52_2 C 0.2074(8) 0.6590(6) 0.0940(7) 0.0193(8) Uani 1 1 d U
N53_2 N 0.1659(7) 0.6180(5) 0.1335(6) 0.0225(7) Uani 1 1 d U
C54_2 C 0.0814(8) 0.6132(7) 0.1000(7) 0.0255(8) Uani 1 1 d U
H54_2 H 0.0349 0.5878 0.1148 0.031 Uiso 1 1 calc R
C55_2 C 0.0769(8) 0.6519(6) 0.0413(7) 0.0235(9) Uani 1 1 d U
H55_2 H 0.0271 0.6572 0.0088 0.028 Uiso 1 1 calc R
N61_2 N 0.3679(7) 0.6571(6) 0.4179(6) 0.026(2) Uani 1 1 d U
C62_2 C 0.3626(7) 0.7036(6) 0.3676(7) 0.022(2) Uani 1 1 d U
H62_2 H 0.3665 0.7520 0.3836 0.026 Uiso 1 1 calc R
C63_2 C 0.3519(7) 0.6854(6) 0.2958(7) 0.021(2) Uani 1 1 d U
H63_2 H 0.3484 0.7201 0.2632 0.025 Uiso 1 1 calc R
C64_2 C 0.3465(8) 0.6149(6) 0.2717(7) 0.019(2) Uani 1 1 d U
C65_2 C 0.3504(8) 0.5670(6) 0.3231(7) 0.025(3) Uani 1 1 d U
H65_2 H 0.3463 0.5182 0.3085 0.030 Uiso 1 1 calc R
C66_2 C 0.3598(8) 0.5886(7) 0.3922(7) 0.033(3) Uani 1 1 d U
H66_2 H 0.3608 0.5539 0.4249 0.039 Uiso 1 1 calc R
C67_2 C 0.3309(8) 0.5913(6) 0.1921(6) 0.021(3) Uani 1 1 d U
H67A_2 H 0.3641 0.5581 0.1884 0.026 Uiso 1 1 calc R
H67B_2 H 0.2704 0.5631 0.1697 0.026 Uiso 1 1 calc R
C71_2 C 0.2487(9) 0.4241(6) 0.5744(7) 0.021(2) Uani 1 1 d U
C72_2 C 0.2016(8) 0.3683(6) 0.6008(7) 0.0231(8) Uani 1 1 d U
C73_2 C 0.2482(10) 0.3423(7) 0.6593(8) 0.0250(9) Uani 1 1 d U
F73_2 F 0.2099(6) 0.2876(4) 0.6873(4) 0.0351(6) Uani 1 1 d U
C74_2 C 0.3365(9) 0.3643(7) 0.6833(7) 0.0286(9) Uani 1 1 d U
F74_2 F 0.3763(6) 0.3337(4) 0.7349(4) 0.0396(7) Uani 1 1 d U
C75_2 C 0.3761(8) 0.4183(7) 0.6527(8) 0.0264(9) Uani 1 1 d U
F75_2 F 0.4632(5) 0.4438(5) 0.6738(5) 0.0413(7) Uani 1 1 d U
C76_2 C 0.3352(8) 0.4508(6) 0.5959(7) 0.0263(9) Uani 1 1 d U
F76_2 F 0.3778(5) 0.5017(4) 0.5676(5) 0.0351(6) Uani 1 1 d U
I1_3 I 0.19594(5) 0.48856(4) -0.01871(4) 0.02390(18) Uani 1 1 d .
I2_3 I 0.07430(5) 0.57581(5) -0.15550(5) 0.02665(19) Uani 1 1 d .
N11_3 N 0.1442(7) 0.3430(5) 0.3420(6) 0.0202(6) Uani 1 1 d .
C12_3 C 0.1997(8) 0.3184(7) 0.3932(7) 0.0190(8) Uani 1 1 d .
N13_3 N 0.1645(6) 0.2650(5) 0.4203(6) 0.0192(7) Uani 1 1 d .
C14_3 C 0.0761(8) 0.2509(7) 0.3829(7) 0.0247(9) Uani 1 1 d .
H14_3 H 0.0320 0.2126 0.3898 0.030 Uiso 1 1 calc R
C15_3 C 0.0642(8) 0.2988(7) 0.3371(7) 0.0245(9) Uani 1 1 d .
H15_3 H 0.0117 0.3019 0.3074 0.029 Uiso 1 1 calc R
N21_3 N 0.3432(7) 0.3280(6) 0.4694(6) 0.0217(7) Uani 1 1 d .
H21_3 H 0.3276 0.2950 0.4963 0.026 Uiso 1 1 calc R
C22_3 C 0.2910(8) 0.3489(7) 0.4134(7) 0.0208(8) Uani 1 1 d .
N23_3 N 0.3327(7) 0.3987(6) 0.3821(6) 0.0272(8) Uani 1 1 d .
C24_3 C 0.4192(8) 0.4111(7) 0.4207(8) 0.0304(10) Uani 1 1 d .
H24_3 H 0.4666 0.4432 0.4114 0.037 Uiso 1 1 calc R
C25_3 C 0.4210(8) 0.3663(7) 0.4756(8) 0.0276(11) Uani 1 1 d .
H25_3 H 0.4705 0.3641 0.5113 0.033 Uiso 1 1 calc R
N31_3 N 0.1231(7) 0.3705(6) 0.0781(6) 0.0275(8) Uani 1 1 d .
C32_3 C 0.1442(8) 0.3262(7) 0.1238(7) 0.0265(10) Uani 1 1 d .
H32_3 H 0.1514 0.2840 0.1030 0.032 Uiso 1 1 calc R
C33_3 C 0.1571(8) 0.3321(7) 0.1972(7) 0.0224(8) Uani 1 1 d .
H33_3 H 0.1722 0.2963 0.2249 0.027 Uiso 1 1 calc R
C34_3 C 0.1467(7) 0.3933(6) 0.2286(6) 0.0179(7) Uani 1 1 d .
C35_3 C 0.1292(7) 0.4444(6) 0.1832(7) 0.0211(8) Uani 1 1 d .
H35_3 H 0.1269 0.4890 0.2040 0.025 Uiso 1 1 calc R
C36_3 C 0.1156(8) 0.4331(7) 0.1125(7) 0.0290(9) Uani 1 1 d .
H36_3 H 0.1003 0.4682 0.0838 0.035 Uiso 1 1 calc R
C37_3 C 0.1626(9) 0.4066(6) 0.3099(7) 0.0209(9) Uani 1 1 d .
H37A_3 H 0.2228 0.4351 0.3337 0.025 Uiso 1 1 calc R
H37B_3 H 0.1281 0.4364 0.3194 0.025 Uiso 1 1 calc R
N41_3 N 0.3628(6) 0.1658(5) 0.1552(6) 0.0191(6) Uani 1 1 d .
C42_3 C 0.3044(8) 0.1159(6) 0.1786(7) 0.0175(7) Uani 1 1 d .
N43_3 N 0.3467(6) 0.0853(5) 0.2322(6) 0.0190(7) Uani 1 1 d .
C44_3 C 0.4317(8) 0.1164(6) 0.2426(7) 0.0231(9) Uani 1 1 d .
H44_3 H 0.4757 0.1055 0.2778 0.028 Uiso 1 1 calc R
C45_3 C 0.4438(8) 0.1644(6) 0.1962(7) 0.0231(9) Uani 1 1 d .
H45_3 H 0.4964 0.1920 0.1918 0.028 Uiso 1 1 calc R
N51_3 N 0.1635(6) 0.0425(5) 0.1707(6) 0.0187(7) Uani 1 1 d .
H51_3 H 0.1789 0.0137 0.2018 0.022 Uiso 1 1 calc R
C52_3 C 0.2142(8) 0.0985(6) 0.1488(7) 0.0184(7) Uani 1 1 d .
N53_3 N 0.1720(7) 0.1348(6) 0.1035(6) 0.0247(7) Uani 1 1 d .
C54_3 C 0.0878(9) 0.0948(7) 0.0918(8) 0.0287(10) Uani 1 1 d .
H54_3 H 0.0410 0.1044 0.0591 0.034 Uiso 1 1 calc R
C55_3 C 0.0813(8) 0.0410(7) 0.1327(8) 0.0278(9) Uani 1 1 d .
H55_3 H 0.0303 0.0081 0.1354 0.033 Uiso 1 1 calc R
N61_3 N 0.3712(7) 0.4319(6) 0.1616(7) 0.0346(9) Uani 1 1 d .
C62_3 C 0.3667(8) 0.3816(6) 0.2076(8) 0.0283(9) Uani 1 1 d .
H62_3 H 0.3708 0.3977 0.2559 0.034 Uiso 1 1 calc R
C63_3 C 0.3567(8) 0.3097(6) 0.1900(7) 0.0225(8) Uani 1 1 d .
H63_3 H 0.3516 0.2773 0.2246 0.027 Uiso 1 1 calc R
C64_3 C 0.3542(7) 0.2846(6) 0.1204(6) 0.0209(7) Uani 1 1 d .
C65_3 C 0.3576(7) 0.3333(6) 0.0717(7) 0.0247(8) Uani 1 1 d .
H65_3 H 0.3546 0.3186 0.0233 0.030 Uiso 1 1 calc R
C66_3 C 0.3653(8) 0.4046(6) 0.0948(8) 0.0291(9) Uani 1 1 d .
H66_3 H 0.3666 0.4372 0.0600 0.035 Uiso 1 1 calc R
C67_3 C 0.3482(8) 0.2070(6) 0.0969(7) 0.0228(8) Uani 1 1 d .
H67A_3 H 0.2912 0.1822 0.0621 0.027 Uiso 1 1 calc R
H67B_3 H 0.3899 0.2078 0.0711 0.027 Uiso 1 1 calc R
C71_3 C 0.2491(8) 0.5707(6) -0.0745(7) 0.0175(8) Uani 1 1 d .
C72_3 C 0.2043(7) 0.5996(6) -0.1253(6) 0.0194(7) Uani 1 1 d .
C73_3 C 0.2497(9) 0.6536(7) -0.1605(7) 0.0219(9) Uani 1 1 d .
F73_3 F 0.2064(5) 0.6832(4) -0.2099(4) 0.0287(5) Uani 1 1 d .
C74_3 C 0.3358(9) 0.6738(6) -0.1368(7) 0.0267(9) Uani 1 1 d .
F74_3 F 0.3748(5) 0.7241(4) -0.1733(4) 0.0339(6) Uani 1 1 d .
C75_3 C 0.3784(8) 0.6469(6) -0.0847(8) 0.0246(9) Uani 1 1 d .
F75_3 F 0.4632(5) 0.6662(4) -0.0697(5) 0.0374(7) Uani 1 1 d .
C76_3 C 0.3392(8) 0.5909(6) -0.0509(7) 0.0224(8) Uani 1 1 d .
F76_3 F 0.3850(5) 0.5623(4) -0.0023(4) 0.0328(6) Uani 1 1 d .
I1_4 I 0.30393(5) 0.01103(4) 0.01841(4) 0.02285(18) Uani 1 1 d .
I2_4 I 0.42564(5) -0.07589(4) 0.15538(5) 0.02475(18) Uani 1 1 d .
N11_4 N 0.3545(7) 0.1562(5) -0.3435(6) 0.0202(6) Uani 1 1 d .
C12_4 C 0.2991(8) 0.1792(7) -0.3922(7) 0.0190(8) Uani 1 1 d .
N13_4 N 0.3426(6) 0.2392(5) -0.4177(6) 0.0192(7) Uani 1 1 d .
C14_4 C 0.4241(8) 0.2488(7) -0.3853(7) 0.0247(9) Uani 1 1 d .
H14_4 H 0.4691 0.2845 -0.3942 0.030 Uiso 1 1 calc R
C15_4 C 0.4348(8) 0.2003(7) -0.3374(7) 0.0245(9) Uani 1 1 d .
H15_4 H 0.4869 0.1976 -0.3063 0.029 Uiso 1 1 calc R
N21_4 N 0.1558(7) 0.1685(6) -0.4688(6) 0.0217(7) Uani 1 1 d .
H21_4 H 0.1714 0.2000 -0.4971 0.026 Uiso 1 1 calc R
C22_4 C 0.2072(8) 0.1484(7) -0.4140(7) 0.0208(8) Uani 1 1 d .
N23_4 N 0.1656(7) 0.1010(6) -0.3820(6) 0.0272(8) Uani 1 1 d .
C24_4 C 0.0841(8) 0.0907(7) -0.4209(8) 0.0304(10) Uani 1 1 d .
H24_4 H 0.0385 0.0569 -0.4110 0.037 Uiso 1 1 calc R
C25_4 C 0.0720(8) 0.1303(7) -0.4732(8) 0.0276(11) Uani 1 1 d .
H25_4 H 0.0204 0.1326 -0.5055 0.033 Uiso 1 1 calc R
N31_4 N 0.3763(7) 0.1261(6) -0.0813(6) 0.0275(8) Uani 1 1 d .
C32_4 C 0.3520(8) 0.1759(7) -0.1215(7) 0.0265(10) Uani 1 1 d .
H32_4 H 0.3417 0.2159 -0.0996 0.032 Uiso 1 1 calc R
C33_4 C 0.3424(8) 0.1673(7) -0.1955(7) 0.0224(8) Uani 1 1 d .
H33_4 H 0.3308 0.2044 -0.2229 0.027 Uiso 1 1 calc R
C34_4 C 0.3493(7) 0.1063(6) -0.2300(6) 0.0179(7) Uani 1 1 d .
C35_4 C 0.3712(7) 0.0540(6) -0.1871(7) 0.0211(8) Uani 1 1 d .
H35_4 H 0.3762 0.0106 -0.2078 0.025 Uiso 1 1 calc R
C36_4 C 0.3855(8) 0.0697(7) -0.1117(7) 0.0290(9) Uani 1 1 d .
H36_4 H 0.4031 0.0364 -0.0815 0.035 Uiso 1 1 calc R
C37_4 C 0.3405(9) 0.0892(6) -0.3072(7) 0.0209(9) Uani 1 1 d .
H37A_4 H 0.2832 0.0553 -0.3327 0.025 Uiso 1 1 calc R
H37B_4 H 0.3820 0.0645 -0.3111 0.025 Uiso 1 1 calc R
N41_4 N 0.1369(6) 0.3340(5) -0.1566(5) 0.0191(6) Uani 1 1 d .
C42_4 C 0.1925(8) 0.3840(6) -0.1777(7) 0.0175(7) Uani 1 1 d .
N43_4 N 0.1564(6) 0.4148(5) -0.2306(6) 0.0190(7) Uani 1 1 d .
C44_4 C 0.0711(8) 0.3837(6) -0.2420(7) 0.0231(9) Uani 1 1 d .
H44_4 H 0.0270 0.3956 -0.2760 0.028 Uiso 1 1 calc R
C45_4 C 0.0603(8) 0.3335(6) -0.1967(7) 0.0231(9) Uani 1 1 d .
H45_4 H 0.0078 0.3034 -0.1941 0.028 Uiso 1 1 calc R
N51_4 N 0.3384(6) 0.4575(5) -0.1676(6) 0.0187(7) Uani 1 1 d .
H51_4 H 0.3241 0.4884 -0.1964 0.022 Uiso 1 1 calc R
C52_4 C 0.2832(8) 0.4000(6) -0.1512(7) 0.0184(7) Uani 1 1 d .
N53_4 N 0.3266(7) 0.3655(6) -0.1050(6) 0.0247(7) Uani 1 1 d .
C54_4 C 0.4094(9) 0.4007(7) -0.0942(8) 0.0287(10) Uani 1 1 d .
H54_4 H 0.4550 0.3870 -0.0645 0.034 Uiso 1 1 calc R
C55_4 C 0.4187(8) 0.4593(7) -0.1323(8) 0.0278(9) Uani 1 1 d .
H55_4 H 0.4699 0.4931 -0.1335 0.033 Uiso 1 1 calc R
N61_4 N 0.1305(7) 0.0698(6) -0.1617(7) 0.0346(9) Uani 1 1 d .
C62_4 C 0.1344(8) 0.1168(6) -0.2081(8) 0.0283(9) Uani 1 1 d .
H62_4 H 0.1325 0.1006 -0.2557 0.034 Uiso 1 1 calc R
C63_4 C 0.1414(8) 0.1910(6) -0.1901(7) 0.0225(8) Uani 1 1 d .
H63_4 H 0.1436 0.2235 -0.2249 0.027 Uiso 1 1 calc R
C64_4 C 0.1447(7) 0.2139(6) -0.1220(6) 0.0209(7) Uani 1 1 d .
C65_4 C 0.1425(7) 0.1630(6) -0.0727(7) 0.0247(8) Uani 1 1 d .
H65_4 H 0.1466 0.1777 -0.0240 0.030 Uiso 1 1 calc R
C66_4 C 0.1342(8) 0.0921(6) -0.0950(8) 0.0291(9) Uani 1 1 d .
H66_4 H 0.1311 0.0581 -0.0616 0.035 Uiso 1 1 calc R
C67_4 C 0.1548(8) 0.2920(6) -0.0964(7) 0.0228(8) Uani 1 1 d .
H67A_4 H 0.1160 0.2926 -0.0678 0.027 Uiso 1 1 calc R
H67B_4 H 0.2133 0.3158 -0.0639 0.027 Uiso 1 1 calc R
C71_4 C 0.2468(8) -0.0666(6) 0.0697(7) 0.0175(8) Uani 1 1 d .
C72_4 C 0.2942(7) -0.1026(6) 0.1245(6) 0.0194(7) Uani 1 1 d .
C73_4 C 0.2532(9) -0.1541(7) 0.1560(7) 0.0219(9) Uani 1 1 d .
F73_4 F 0.2937(5) -0.1849(4) 0.2096(4) 0.0287(5) Uani 1 1 d .
C74_4 C 0.1659(9) -0.1735(6) 0.1403(7) 0.0267(9) Uani 1 1 d .
F74_4 F 0.1258(5) -0.2227(4) 0.1732(4) 0.0339(6) Uani 1 1 d .
C75_4 C 0.1196(8) -0.1420(6) 0.0873(8) 0.0246(9) Uani 1 1 d .
F75_4 F 0.0364(5) -0.1633(4) 0.0656(5) 0.0374(7) Uani 1 1 d .
C76_4 C 0.1633(8) -0.0929(6) 0.0549(7) 0.0224(8) Uani 1 1 d .
F76_4 F 0.1158(5) -0.0631(4) 0.0030(4) 0.0328(6) Uani 1 1 d .

loop_
_atom_site_aniso_label
_atom_site_aniso_U_11
_atom_site_aniso_U_22
_atom_site_aniso_U_33
_atom_site_aniso_U_23
_atom_site_aniso_U_13
_atom_site_aniso_U_12
I1_1 0.0307(5) 0.0225(4) 0.0209(4) 0.0002(3) 0.0061(3) 0.0092(3)
I2_1 0.0222(4) 0.0309(4) 0.0346(5) -0.0006(4) 0.0120(4) 0.0027(4)
N11_1 0.0193(14) 0.0223(16) 0.0208(15) 0.0038(12) 0.0062(12) 0.0049(12)
C12_1 0.0163(16) 0.0156(15) 0.0170(15) 0.0003(12) 0.0060(13) 0.0021(12)
N13_1 0.0183(15) 0.0208(15) 0.0217(15) 0.0046(12) 0.0045(12) 0.0067(12)
C14_1 0.0167(18) 0.0257(19) 0.0266(19) 0.0072(15) 0.0058(15) 0.0073(15)
C15_1 0.0156(19) 0.029(2) 0.028(2) 0.0036(16) 0.0071(16) 0.0057(16)
N21_1 0.0153(15) 0.0188(15) 0.0179(15) 0.0029(12) 0.0036(12) 0.0025(12)
C22_1 0.0178(16) 0.0172(16) 0.0180(16) 0.0023(13) 0.0060(13) 0.0032(13)
N23_1 0.0221(15) 0.0233(16) 0.0213(15) 0.0051(12) 0.0059(12) 0.0080(13)
C24_1 0.0226(18) 0.0211(18) 0.0231(19) 0.0037(15) 0.0018(15) 0.0049(15)
C25_1 0.0152(16) 0.0203(17) 0.0239(18) 0.0038(14) 0.0043(14) 0.0032(13)
N31_1 0.0190(15) 0.0203(16) 0.041(2) 0.0042(14) 0.0074(14) 0.0049(12)
C32_1 0.0216(18) 0.0251(19) 0.028(2) -0.0016(16) 0.0096(15) 0.0052(15)
C33_1 0.0216(17) 0.0216(17) 0.0205(17) 0.0041(14) 0.0082(14) 0.0027(14)
C34_1 0.0137(15) 0.0229(18) 0.0204(17) 0.0039(14) 0.0028(13) 0.0036(13)
C35_1 0.0193(16) 0.0247(18) 0.0214(17) 0.0049(14) 0.0020(13) 0.0026(14)
C36_1 0.0227(18) 0.0249(19) 0.0268(19) 0.0101(16) 0.0039(15) 0.0040(15)
C37_1 0.0228(18) 0.0240(18) 0.0166(16) 0.0019(14) 0.0077(14) 0.0024(15)
N41_1 0.0204(15) 0.0191(15) 0.0178(14) 0.0043(12) 0.0048(12) 0.0066(12)
C42_1 0.0214(18) 0.0184(17) 0.0134(15) -0.0009(13) 0.0027(13) 0.0088(14)
N43_1 0.0136(17) 0.0225(17) 0.0179(16) 0.0013(13) 0.0007(13) 0.0003(14)
C44_1 0.0196(18) 0.031(2) 0.0209(18) 0.0040(16) 0.0051(14) 0.0050(16)
C45_1 0.0178(17) 0.030(2) 0.0240(18) 0.0056(16) 0.0043(14) 0.0094(15)
N51_1 0.0174(15) 0.0226(16) 0.0154(14) 0.0022(12) 0.0037(12) 0.0041(13)
C52_1 0.0194(17) 0.0193(18) 0.0157(16) -0.0017(14) 0.0023(13) 0.0051(14)
N53_1 0.0220(15) 0.0246(16) 0.0208(15) 0.0057(13) 0.0076(12) 0.0057(13)
C54_1 0.0232(18) 0.0263(19) 0.0256(19) 0.0035(15) 0.0089(15) 0.0046(15)
C55_1 0.0177(18) 0.027(2) 0.0218(18) 0.0020(15) 0.0037(15) 0.0044(16)
N61_1 0.019(4) 0.027(4) 0.020(5) 0.009(4) 0.011(4) 0.001(4)
C62_1 0.033(6) 0.021(5) 0.014(5) 0.002(4) 0.003(4) 0.005(4)
C63_1 0.023(5) 0.025(5) 0.023(5) 0.013(4) 0.004(4) 0.009(4)
C64_1 0.007(4) 0.018(4) 0.018(5) 0.001(4) -0.003(3) 0.002(3)
C65_1 0.019(5) 0.015(4) 0.022(5) 0.007(4) -0.001(4) 0.005(4)
C66_1 0.024(5) 0.021(4) 0.018(5) 0.012(4) 0.005(4) 0.009(4)
C67_1 0.027(5) 0.020(4) 0.020(5) 0.012(4) 0.012(4) 0.007(4)
C71_1 0.019(4) 0.024(5) 0.012(4) -0.005(3) -0.005(3) 0.011(4)
C72_1 0.0235(17) 0.0227(19) 0.0223(18) -0.0041(15) 0.0079(14) 0.0065(15)
C73_1 0.032(2) 0.024(2) 0.023(2) 0.0054(16) 0.0121(17) 0.0099(17)
F73_1 0.0516(17) 0.0328(14) 0.0274(13) 0.0107(11) 0.0184(12) 0.0162(13)
C74_1 0.035(2) 0.032(2) 0.0236(19) 0.0028(16) 0.0050(17) 0.0213(18)
F74_1 0.0482(17) 0.0466(17) 0.0266(13) 0.0062(12) 0.0006(12) 0.0298(15)
C75_1 0.0158(18) 0.027(2) 0.032(2) -0.0072(16) 0.0019(15) 0.0085(15)
F75_1 0.0210(13) 0.0467(18) 0.0512(19) -0.0028(14) 0.0030(12) 0.0131(12)
C76_1 0.028(2) 0.0223(19) 0.028(2) -0.0022(16) 0.0116(16) 0.0046(16)
F76_1 0.0276(13) 0.0351(14) 0.0399(15) 0.0048(12) 0.0143(11) 0.0023(11)
I1_2 0.0331(5) 0.0242(4) 0.0179(4) 0.0011(3) 0.0042(3) 0.0111(3)
I2_2 0.0266(5) 0.0311(4) 0.0281(5) 0.0019(3) 0.0078(4) 0.0052(4)
N11_2 0.0193(14) 0.0223(16) 0.0208(15) 0.0038(12) 0.0062(12) 0.0049(12)
C12_2 0.0163(16) 0.0156(15) 0.0170(15) 0.0003(12) 0.0060(13) 0.0021(12)
N13_2 0.0183(15) 0.0208(15) 0.0217(15) 0.0046(12) 0.0045(12) 0.0067(12)
C14_2 0.0167(18) 0.0257(19) 0.0266(19) 0.0072(15) 0.0058(15) 0.0073(15)
C15_2 0.0156(19) 0.029(2) 0.028(2) 0.0036(16) 0.0071(16) 0.0057(16)
N21_2 0.0153(15) 0.0188(15) 0.0179(15) 0.0029(12) 0.0036(12) 0.0025(12)
C22_2 0.0178(16) 0.0172(16) 0.0180(16) 0.0023(13) 0.0060(13) 0.0032(13)
N23_2 0.0221(15) 0.0233(16) 0.0213(15) 0.0051(12) 0.0059(12) 0.0080(13)
C24_2 0.0226(18) 0.0211(18) 0.0231(19) 0.0037(15) 0.0018(15) 0.0049(15)
C25_2 0.0152(16) 0.0203(17) 0.0239(18) 0.0038(14) 0.0043(14) 0.0032(13)
N31_2 0.0190(15) 0.0203(16) 0.041(2) 0.0042(14) 0.0074(14) 0.0049(12)
C32_2 0.0216(18) 0.0251(19) 0.028(2) -0.0016(16) 0.0096(15) 0.0052(15)
C33_2 0.0216(17) 0.0216(17) 0.0205(17) 0.0041(14) 0.0082(14) 0.0027(14)
C34_2 0.0137(15) 0.0229(18) 0.0204(17) 0.0039(14) 0.0028(13) 0.0036(13)
C35_2 0.0193(16) 0.0247(18) 0.0214(17) 0.0049(14) 0.0020(13) 0.0026(14)
C36_2 0.0227(18) 0.0249(19) 0.0268(19) 0.0101(16) 0.0039(15) 0.0040(15)
C37_2 0.0228(18) 0.0240(18) 0.0166(16) 0.0019(14) 0.0077(14) 0.0024(15)
N41_2 0.0204(15) 0.0191(15) 0.0178(14) 0.0043(12) 0.0048(12) 0.0066(12)
C42_2 0.0214(18) 0.0184(17) 0.0134(15) -0.0009(13) 0.0027(13) 0.0088(14)
N43_2 0.0136(17) 0.0225(17) 0.0179(16) 0.0013(13) 0.0007(13) 0.0003(14)
C44_2 0.0196(18) 0.031(2) 0.0209(18) 0.0040(16) 0.0051(14) 0.0050(16)
C45_2 0.0178(17) 0.030(2) 0.0240(18) 0.0056(16) 0.0043(14) 0.0094(15)
N51_2 0.0174(15) 0.0226(16) 0.0154(14) 0.0022(12) 0.0037(12) 0.0041(13)
C52_2 0.0194(17) 0.0193(18) 0.0157(16) -0.0017(14) 0.0023(13) 0.0051(14)
N53_2 0.0220(15) 0.0246(16) 0.0208(15) 0.0057(13) 0.0076(12) 0.0057(13)
C54_2 0.0232(18) 0.0263(19) 0.0256(19) 0.0035(15) 0.0089(15) 0.0046(15)
C55_2 0.0177(18) 0.027(2) 0.0218(18) 0.0020(15) 0.0037(15) 0.0044(16)
N61_2 0.021(5) 0.039(5) 0.016(5) 0.003(4) 0.003(4) 0.008(4)
C62_2 0.017(5) 0.022(5) 0.027(6) 0.000(4) 0.006(4) 0.008(4)
C63_2 0.016(5) 0.022(5) 0.022(5) -0.004(4) 0.006(4) 0.003(4)
C64_2 0.020(5) 0.022(5) 0.019(5) 0.006(4) 0.008(4) 0.008(4)
C65_2 0.029(6) 0.023(5) 0.027(6) 0.002(4) 0.014(5) 0.009(4)
C66_2 0.031(6) 0.034(6) 0.025(6) 0.003(5) 0.009(5) 0.000(5)
C67_2 0.028(5) 0.013(4) 0.014(5) -0.004(3) -0.010(4) 0.011(4)
C71_2 0.025(5) 0.016(4) 0.026(5) 0.005(4) 0.015(4) 0.008(4)
C72_2 0.0235(17) 0.0227(19) 0.0223(18) -0.0041(15) 0.0079(14) 0.0065(15)
C73_2 0.032(2) 0.024(2) 0.023(2) 0.0054(16) 0.0121(17) 0.0099(17)
F73_2 0.0516(17) 0.0328(14) 0.0274(13) 0.0107(11) 0.0184(12) 0.0162(13)
C74_2 0.035(2) 0.032(2) 0.0236(19) 0.0028(16) 0.0050(17) 0.0213(18)
F74_2 0.0482(17) 0.0466(17) 0.0266(13) 0.0062(12) 0.0006(12) 0.0298(15)
C75_2 0.0158(18) 0.027(2) 0.032(2) -0.0072(16) 0.0019(15) 0.0085(15)
F75_2 0.0210(13) 0.0467(18) 0.0512(19) -0.0028(14) 0.0030(12) 0.0131(12)
C76_2 0.028(2) 0.0223(19) 0.028(2) -0.0022(16) 0.0116(16) 0.0046(16)
F76_2 0.0276(13) 0.0351(14) 0.0399(15) 0.0048(12) 0.0143(11) 0.0023(11)
I1_3 0.0277(4) 0.0258(4) 0.0188(4) 0.0037(3) 0.0095(3) 0.0071(3)
I2_3 0.0195(4) 0.0328(4) 0.0238(4) -0.0001(3) 0.0020(3) 0.0080(3)
N11_3 0.0199(15) 0.0217(15) 0.0182(15) 0.0056(12) 0.0044(12) 0.0064(12)
C12_3 0.0227(18) 0.0204(18) 0.0136(16) 0.0017(14) 0.0041(14) 0.0077(15)
N13_3 0.0140(18) 0.0235(18) 0.0168(15) 0.0039(13) 0.0038(13) 0.0019(14)
C14_3 0.0186(17) 0.031(2) 0.0219(19) 0.0094(16) 0.0062(15) 0.0036(15)
C15_3 0.0161(17) 0.029(2) 0.0206(18) 0.0011(15) -0.0014(14) 0.0030(15)
N21_3 0.0184(16) 0.0253(18) 0.0208(16) 0.0077(14) 0.0057(13) 0.0058(13)
C22_3 0.0201(18) 0.025(2) 0.0174(17) 0.0029(15) 0.0054(14) 0.0071(15)
N23_3 0.0261(17) 0.0294(18) 0.0263(17) 0.0128(14) 0.0079(14) 0.0077(14)
C24_3 0.0175(19) 0.034(2) 0.038(2) 0.0112(19) 0.0116(17) 0.0014(17)
C25_3 0.018(2) 0.030(2) 0.032(2) 0.0092(18) 0.0045(18) 0.0046(18)
N31_3 0.0256(17) 0.043(2) 0.0160(16) 0.0089(15) 0.0072(13) 0.0116(16)
C32_3 0.0192(19) 0.038(2) 0.0216(19) -0.0016(17) 0.0053(15) 0.0107(17)
C33_3 0.0186(17) 0.0264(19) 0.0224(18) 0.0070(15) 0.0052(14) 0.0082(15)
C34_3 0.0125(16) 0.0210(17) 0.0157(15) 0.0065(13) 0.0020(13) -0.0001(13)
C35_3 0.0203(17) 0.0212(17) 0.0228(19) 0.0079(14) 0.0072(14) 0.0065(14)
C36_3 0.0236(19) 0.039(2) 0.028(2) 0.0176(18) 0.0107(16) 0.0109(17)
C37_3 0.026(2) 0.019(2) 0.0157(17) 0.0061(15) 0.0025(15) 0.0079(16)
N41_3 0.0207(15) 0.0155(14) 0.0187(14) 0.0021(11) 0.0060(12) 0.0026(12)
C42_3 0.0177(17) 0.0163(16) 0.0188(16) 0.0035(13) 0.0067(13) 0.0047(13)
N43_3 0.0132(14) 0.0225(16) 0.0194(15) 0.0044(12) 0.0027(12) 0.0050(12)
C44_3 0.0190(18) 0.025(2) 0.0243(19) 0.0084(16) 0.0068(15) 0.0053(15)
C45_3 0.0170(18) 0.0196(18) 0.030(2) 0.0021(15) 0.0071(15) 0.0026(15)
N51_3 0.0160(15) 0.0189(15) 0.0159(15) 0.0027(12) 0.0008(12) 0.0016(12)
C52_3 0.0166(17) 0.0207(17) 0.0155(16) 0.0022(13) 0.0024(13) 0.0052(14)
N53_3 0.0257(17) 0.0284(18) 0.0201(16) 0.0080(13) 0.0057(13) 0.0092(14)
C54_3 0.0201(19) 0.035(2) 0.028(2) 0.0113(19) 0.0006(16) 0.0095(18)
C55_3 0.0180(18) 0.028(2) 0.030(2) 0.0064(17) -0.0018(16) 0.0065(16)
N61_3 0.0264(18) 0.0228(18) 0.051(2) 0.0082(16) 0.0065(17) 0.0074(15)
C62_3 0.027(2) 0.0221(19) 0.034(2) -0.0045(16) 0.0082(17) 0.0083(16)
C63_3 0.0192(17) 0.0233(18) 0.0249(18) 0.0049(15) 0.0085(15) 0.0049(14)
C64_3 0.0158(16) 0.0212(17) 0.0207(17) 0.0043(14) 0.0024(13) 0.0016(13)
C65_3 0.0204(17) 0.024(2) 0.0266(19) 0.0078(16) 0.0041(14) 0.0049(15)
C66_3 0.026(2) 0.0186(19) 0.039(2) 0.0106(17) 0.0035(17) 0.0071(16)
C67_3 0.027(2) 0.0205(18) 0.0218(18) 0.0051(15) 0.0111(15) 0.0047(16)
C71_3 0.0193(18) 0.0182(19) 0.0141(19) 0.0018(14) 0.0047(15) 0.0053(15)
C72_3 0.0199(16) 0.0205(17) 0.0164(15) -0.0017(13) 0.0055(13) 0.0053(14)
C73_3 0.029(2) 0.0209(19) 0.017(2) 0.0014(14) 0.0095(17) 0.0078(16)
F73_3 0.0381(14) 0.0270(12) 0.0230(11) 0.0092(10) 0.0084(10) 0.0136(11)
C74_3 0.032(2) 0.0213(18) 0.026(2) -0.0003(15) 0.0155(17) 0.0022(16)
F74_3 0.0432(16) 0.0252(12) 0.0352(14) 0.0069(11) 0.0244(12) 0.0010(11)
C75_3 0.0168(17) 0.022(2) 0.035(2) 0.0003(17) 0.0115(16) 0.0037(15)
F75_3 0.0228(13) 0.0399(16) 0.0480(18) 0.0070(13) 0.0140(12) 0.0047(12)
C76_3 0.0217(18) 0.0270(19) 0.0184(19) 0.0010(15) 0.0044(15) 0.0096(15)
F76_3 0.0245(12) 0.0416(15) 0.0305(13) 0.0083(11) 0.0030(10) 0.0127(11)
I1_4 0.0296(4) 0.0189(3) 0.0187(4) 0.0032(3) 0.0094(3) 0.0038(3)
I2_4 0.0218(4) 0.0266(4) 0.0234(4) -0.0003(3) 0.0051(3) 0.0066(3)
N11_4 0.0199(15) 0.0217(15) 0.0182(15) 0.0056(12) 0.0044(12) 0.0064(12)
C12_4 0.0227(18) 0.0204(18) 0.0136(16) 0.0017(14) 0.0041(14) 0.0077(15)
N13_4 0.0140(18) 0.0235(18) 0.0168(15) 0.0039(13) 0.0038(13) 0.0019(14)
C14_4 0.0186(17) 0.031(2) 0.0219(19) 0.0094(16) 0.0062(15) 0.0036(15)
C15_4 0.0161(17) 0.029(2) 0.0206(18) 0.0011(15) -0.0014(14) 0.0030(15)
N21_4 0.0184(16) 0.0253(18) 0.0208(16) 0.0077(14) 0.0057(13) 0.0058(13)
C22_4 0.0201(18) 0.025(2) 0.0174(17) 0.0029(15) 0.0054(14) 0.0071(15)
N23_4 0.0261(17) 0.0294(18) 0.0263(17) 0.0128(14) 0.0079(14) 0.0077(14)
C24_4 0.0175(19) 0.034(2) 0.038(2) 0.0112(19) 0.0116(17) 0.0014(17)
C25_4 0.018(2) 0.030(2) 0.032(2) 0.0092(18) 0.0045(18) 0.0046(18)
N31_4 0.0256(17) 0.043(2) 0.0160(16) 0.0089(15) 0.0072(13) 0.0116(16)
C32_4 0.0192(19) 0.038(2) 0.0216(19) -0.0016(17) 0.0053(15) 0.0107(17)
C33_4 0.0186(17) 0.0264(19) 0.0224(18) 0.0070(15) 0.0052(14) 0.0082(15)
C34_4 0.0125(16) 0.0210(17) 0.0157(15) 0.0065(13) 0.0020(13) -0.0001(13)
C35_4 0.0203(17) 0.0212(17) 0.0228(19) 0.0079(14) 0.0072(14) 0.0065(14)
C36_4 0.0236(19) 0.039(2) 0.028(2) 0.0176(18) 0.0107(16) 0.0109(17)
C37_4 0.026(2) 0.019(2) 0.0157(17) 0.0061(15) 0.0025(15) 0.0079(16)
N41_4 0.0207(15) 0.0155(14) 0.0187(14) 0.0021(11) 0.0060(12) 0.0026(12)
C42_4 0.0177(17) 0.0163(16) 0.0188(16) 0.0035(13) 0.0067(13) 0.0047(13)
N43_4 0.0132(14) 0.0225(16) 0.0194(15) 0.0044(12) 0.0027(12) 0.0050(12)
C44_4 0.0190(18) 0.025(2) 0.0243(19) 0.0084(16) 0.0068(15) 0.0053(15)
C45_4 0.0170(18) 0.0196(18) 0.030(2) 0.0021(15) 0.0071(15) 0.0026(15)
N51_4 0.0160(15) 0.0189(15) 0.0159(15) 0.0027(12) 0.0008(12) 0.0016(12)
C52_4 0.0166(17) 0.0207(17) 0.0155(16) 0.0022(13) 0.0024(13) 0.0052(14)
N53_4 0.0257(17) 0.0284(18) 0.0201(16) 0.0080(13) 0.0057(13) 0.0092(14)
C54_4 0.0201(19) 0.035(2) 0.028(2) 0.0113(19) 0.0006(16) 0.0095(18)
C55_4 0.0180(18) 0.028(2) 0.030(2) 0.0064(17) -0.0018(16) 0.0065(16)
N61_4 0.0264(18) 0.0228(18) 0.051(2) 0.0082(16) 0.0065(17) 0.0074(15)
C62_4 0.027(2) 0.0221(19) 0.034(2) -0.0045(16) 0.0082(17) 0.0083(16)
C63_4 0.0192(17) 0.0233(18) 0.0249(18) 0.0049(15) 0.0085(15) 0.0049(14)
C64_4 0.0158(16) 0.0212(17) 0.0207(17) 0.0043(14) 0.0024(13) 0.0016(13)
C65_4 0.0204(17) 0.024(2) 0.0266(19) 0.0078(16) 0.0041(14) 0.0049(15)
C66_4 0.026(2) 0.0186(19) 0.039(2) 0.0106(17) 0.0035(17) 0.0071(16)
C67_4 0.027(2) 0.0205(18) 0.0218(18) 0.0051(15) 0.0111(15) 0.0047(16)
C71_4 0.0193(18) 0.0182(19) 0.0141(19) 0.0018(14) 0.0047(15) 0.0053(15)
C72_4 0.0199(16) 0.0205(17) 0.0164(15) -0.0017(13) 0.0055(13) 0.0053(14)
C73_4 0.029(2) 0.0209(19) 0.017(2) 0.0014(14) 0.0095(17) 0.0078(16)
F73_4 0.0381(14) 0.0270(12) 0.0230(11) 0.0092(10) 0.0084(10) 0.0136(11)
C74_4 0.032(2) 0.0213(18) 0.026(2) -0.0003(15) 0.0155(17) 0.0022(16)
F74_4 0.0432(16) 0.0252(12) 0.0352(14) 0.0069(11) 0.0244(12) 0.0010(11)
C75_4 0.0168(17) 0.022(2) 0.035(2) 0.0003(17) 0.0115(16) 0.0037(15)
F75_4 0.0228(13) 0.0399(16) 0.0480(18) 0.0070(13) 0.0140(12) 0.0047(12)
C76_4 0.0217(18) 0.0270(19) 0.0184(19) 0.0010(15) 0.0044(15) 0.0096(15)
F76_4 0.0245(12) 0.0416(15) 0.0305(13) 0.0083(11) 0.0030(10) 0.0127(11)

loop_
_atom_type_symbol
_atom_type_description
_atom_type_scat_dispersion_real
_atom_type_scat_dispersion_imag
_atom_type_scat_source
C C 0.0033 0.0016 'International Tables Vol C Tables 4.2.6.8 and 6.1.1.4'
H H 0.0000 0.0000 'International Tables Vol C Tables 4.2.6.8 and 6.1.1.4'
N N 0.0061 0.0033 'International Tables Vol C Tables 4.2.6.8 and 6.1.1.4'
F F 0.0171 0.0103 'International Tables Vol C Tables 4.2.6.8 and 6.1.1.4'
I I -0.4742 1.8119 'International Tables Vol C Tables 4.2.6.8 and 6.1.1.4'

loop_
_geom_angle_atom_site_label_1
_geom_angle_atom_site_label_2
_geom_angle_atom_site_label_3
_geom_angle
C71_1 I1_1 N31_1 168.1(4)
C12_1 N11_1 C15_1 107.0(11)
C12_1 N11_1 C37_1 128.2(10)
C15_1 N11_1 C37_1 124.7(11)
N13_1 C12_1 N11_1 112.4(11)
N13_1 C12_1 C22_1 123.2(11)
N11_1 C12_1 C22_1 124.4(11)
C12_1 N13_1 C14_1 104.1(10)
C15_1 C14_1 N13_1 109.5(11)
C15_1 C14_1 H14_1 125.3
N13_1 C14_1 H14_1 125.3
N11_1 C15_1 C14_1 107.1(11)
N11_1 C15_1 H15_1 126.5
C14_1 C15_1 H15_1 126.5
C25_1 N21_1 C22_1 107.3(10)
C25_1 N21_1 H21_1 126.4
C22_1 N21_1 H21_1 126.4
N23_1 C22_1 N21_1 111.5(11)
N23_1 C22_1 C12_1 126.9(10)
N21_1 C22_1 C12_1 121.6(10)
C22_1 N23_1 C24_1 104.6(10)
N23_1 C24_1 C25_1 112.0(11)
N23_1 C24_1 H24_1 124.0
C25_1 C24_1 H24_1 124.0
N21_1 C25_1 C24_1 104.6(10)
N21_1 C25_1 H25_1 127.7
C24_1 C25_1 H25_1 127.7
C32_1 N31_1 C36_1 115.5(11)
C32_1 N31_1 I1_1 145.0(9)
C36_1 N31_1 I1_1 82.0(7)
N31_1 C32_1 C33_1 125.6(13)
N31_1 C32_1 H32_1 117.2
C33_1 C32_1 H32_1 117.2
C34_1 C33_1 C32_1 119.1(11)
C34_1 C33_1 H33_1 120.4
C32_1 C33_1 H33_1 120.4
C33_1 C34_1 C35_1 116.3(11)
C33_1 C34_1 C37_1 126.1(11)
C35_1 C34_1 C37_1 117.6(12)
C36_1 C35_1 C34_1 120.5(12)
C36_1 C35_1 H35_1 119.8
C34_1 C35_1 H35_1 119.8
N31_1 C36_1 C35_1 123.0(12)
N31_1 C36_1 H36_1 118.5
C35_1 C36_1 H36_1 118.5
C34_1 C37_1 N11_1 113.0(10)
C34_1 C37_1 H37A_1 109.0
N11_1 C37_1 H37A_1 109.0
C34_1 C37_1 H37B_1 109.0
N11_1 C37_1 H37B_1 109.0
H37A_1 C37_1 H37B_1 107.8
C42_1 N41_1 C45_1 108.2(10)
C42_1 N41_1 C67_1 130.3(11)
C45_1 N41_1 C67_1 121.4(10)
N41_1 C42_1 N43_1 109.2(11)
N41_1 C42_1 C52_1 125.2(12)
N43_1 C42_1 C52_1 125.6(11)
C44_1 N43_1 C42_1 106.1(11)
N43_1 C44_1 C45_1 109.3(11)
N43_1 C44_1 H44_1 125.4
C45_1 C44_1 H44_1 125.4
N41_1 C45_1 C44_1 107.1(11)
N41_1 C45_1 H45_1 126.4
C44_1 C45_1 H45_1 126.4
C52_1 N51_1 C55_1 106.9(10)
C52_1 N51_1 H51_1 126.5
C55_1 N51_1 H51_1 126.5
N53_1 C52_1 N51_1 111.5(12)
N53_1 C52_1 C42_1 127.6(12)
N51_1 C52_1 C42_1 120.9(12)
C52_1 N53_1 C54_1 105.5(11)
C55_1 C54_1 N53_1 112.7(12)
C55_1 C54_1 H54_1 123.6
N53_1 C54_1 H54_1 123.6
C54_1 C55_1 N51_1 103.3(11)
C54_1 C55_1 H55_1 128.3
N51_1 C55_1 H55_1 128.3
C62_1 N61_1 C66_1 117.2(11)
N61_1 C62_1 C63_1 122.7(12)
N61_1 C62_1 H62_1 118.6
C63_1 C62_1 H62_1 118.6
C62_1 C63_1 C64_1 121.9(11)
C62_1 C63_1 H63_1 119.1
C64_1 C63_1 H63_1 119.1
C63_1 C64_1 C65_1 116.9(11)
C63_1 C64_1 C67_1 128.0(10)
C65_1 C64_1 C67_1 115.1(10)
C64_1 C65_1 C66_1 115.8(10)
C64_1 C65_1 H65_1 122.1
C66_1 C65_1 H65_1 122.1
N61_1 C66_1 C65_1 125.5(10)
N61_1 C66_1 H66_1 117.2
C65_1 C66_1 H66_1 117.2
N41_1 C67_1 C64_1 110.4(10)
N41_1 C67_1 H67C_1 109.6
C64_1 C67_1 H67C_1 109.6
N41_1 C67_1 H67B_1 109.6
C64_1 C67_1 H67B_1 109.6
H67C_1 C67_1 H67B_1 108.1
C76_1 C71_1 C72_1 112.9(11)
C76_1 C71_1 I1_1 121.0(10)
C72_1 C71_1 I1_1 126.1(9)
C71_1 C72_1 C73_1 121.2(11)
C71_1 C72_1 I2_1 121.3(9)
C73_1 C72_1 I2_1 117.3(9)
C74_1 C73_1 F73_1 118.5(12)
C74_1 C73_1 C72_1 120.6(12)
F73_1 C73_1 C72_1 120.2(12)
C73_1 C74_1 F74_1 120.2(12)
C73_1 C74_1 C75_1 120.7(12)
F74_1 C74_1 C75_1 118.8(12)
F75_1 C75_1 C76_1 127.3(13)
F75_1 C75_1 C74_1 117.1(12)
C76_1 C75_1 C74_1 115.6(11)
C75_1 C76_1 F76_1 114.5(11)
C75_1 C76_1 C71_1 128.4(12)
F76_1 C76_1 C71_1 117.1(11)
C71_2 I1_2 N31_2 168.3(4)
C12_2 N11_2 C37_2 128.4(10)
C12_2 N11_2 C15_2 106.8(10)
C37_2 N11_2 C15_2 124.5(11)
N13_2 C12_2 N11_2 110.0(11)
N13_2 C12_2 C22_2 126.8(11)
N11_2 C12_2 C22_2 123.2(11)
C12_2 N13_2 C14_2 107.0(10)
C15_2 C14_2 N13_2 110.7(11)
C15_2 C14_2 H14_2 124.6
N13_2 C14_2 H14_2 124.6
C14_2 C15_2 N11_2 105.6(11)
C14_2 C15_2 H15_2 127.2
N11_2 C15_2 H15_2 127.2
C22_2 N21_2 C25_2 105.4(10)
C22_2 N21_2 H21_2 127.3
C25_2 N21_2 H21_2 127.3
N23_2 C22_2 N21_2 112.3(11)
N23_2 C22_2 C12_2 127.8(10)
N21_2 C22_2 C12_2 119.6(11)
C22_2 N23_2 C24_2 105.3(10)
C25_2 C24_2 N23_2 109.1(11)
C25_2 C24_2 H24_2 125.5
N23_2 C24_2 H24_2 125.5
C24_2 C25_2 N21_2 107.7(11)
C24_2 C25_2 H25_2 126.1
N21_2 C25_2 H25_2 126.1
C36_2 N31_2 C32_2 117.4(11)
C36_2 N31_2 I1_2 80.9(8)
C32_2 N31_2 I1_2 144.1(8)
N31_2 C32_2 C33_2 123.1(13)
N31_2 C32_2 H32_2 118.4
C33_2 C32_2 H32_2 118.4
C32_2 C33_2 C34_2 119.2(11)
C32_2 C33_2 H33_2 120.4
C34_2 C33_2 H33_2 120.4
C35_2 C34_2 C33_2 118.1(11)
C35_2 C34_2 C37_2 120.3(12)
C33_2 C34_2 C37_2 121.6(10)
C34_2 C35_2 C36_2 118.3(12)
C34_2 C35_2 H35_2 120.9
C36_2 C35_2 H35_2 120.9
N31_2 C36_2 C35_2 123.9(12)
N31_2 C36_2 H36_2 118.1
C35_2 C36_2 H36_2 118.1
N11_2 C37_2 C34_2 115.0(10)
N11_2 C37_2 H37A_2 108.5
C34_2 C37_2 H37A_2 108.5
N11_2 C37_2 H37B_2 108.5
C34_2 C37_2 H37B_2 108.5
H37A_2 C37_2 H37B_2 107.5
C42_2 N41_2 C45_2 105.1(10)
C42_2 N41_2 C67_2 128.8(11)
C45_2 N41_2 C67_2 126.1(10)
N43_2 C42_2 N41_2 114.7(12)
N43_2 C42_2 C52_2 121.6(11)
N41_2 C42_2 C52_2 123.7(11)
C42_2 N43_2 C44_2 102.7(11)
C45_2 C44_2 N43_2 112.1(11)
C45_2 C44_2 H44_2 123.9
N43_2 C44_2 H44_2 123.9
C44_2 C45_2 N41_2 105.3(11)
C44_2 C45_2 H45_2 127.3
N41_2 C45_2 H45_2 127.3
C55_2 N51_2 C52_2 107.6(11)
C55_2 N51_2 H51_2 126.2
C52_2 N51_2 H51_2 126.2
N53_2 C52_2 N51_2 112.8(11)
N53_2 C52_2 C42_2 125.8(11)
N51_2 C52_2 C42_2 121.3(12)
C52_2 N53_2 C54_2 103.8(10)
C55_2 C54_2 N53_2 108.6(11)
C55_2 C54_2 H54_2 125.7
N53_2 C54_2 H54_2 125.7
N51_2 C55_2 C54_2 107.1(11)
N51_2 C55_2 H55_2 126.4
C54_2 C55_2 H55_2 126.4
C66_2 N61_2 C62_2 115.5(11)
N61_2 C62_2 C63_2 124.6(11)
N61_2 C62_2 H62_2 117.7
C63_2 C62_2 H62_2 117.7
C62_2 C63_2 C64_2 118.3(11)
C62_2 C63_2 H63_2 120.8
C64_2 C63_2 H63_2 120.8
C63_2 C64_2 C65_2 117.0(11)
C63_2 C64_2 C67_2 120.2(10)
C65_2 C64_2 C67_2 122.7(11)
C66_2 C65_2 C64_2 121.3(12)
C66_2 C65_2 H65_2 119.4
C64_2 C65_2 H65_2 119.4
C65_2 C66_2 N61_2 123.3(13)
C65_2 C66_2 H66_2 118.3
N61_2 C66_2 H66_2 118.3
N41_2 C67_2 C64_2 115.8(9)
N41_2 C67_2 H67A_2 108.3
C64_2 C67_2 H67A_2 108.3
N41_2 C67_2 H67B_2 108.3
C64_2 C67_2 H67B_2 108.3
H67A_2 C67_2 H67B_2 107.4
C76_2 C71_2 C72_2 125.8(13)
C76_2 C71_2 I1_2 113.5(9)
C72_2 C71_2 I1_2 120.7(10)
C71_2 C72_2 C73_2 115.2(12)
C71_2 C72_2 I2_2 125.7(10)
C73_2 C72_2 I2_2 118.6(9)
F73_2 C73_2 C74_2 116.3(12)
F73_2 C73_2 C72_2 120.3(12)
C74_2 C73_2 C72_2 122.7(12)
F74_2 C74_2 C75_2 123.7(12)
F74_2 C74_2 C73_2 119.7(12)
C75_2 C74_2 C73_2 116.6(12)
C74_2 C75_2 F75_2 120.3(12)
C74_2 C75_2 C76_2 125.0(12)
F75_2 C75_2 C76_2 114.6(12)
F76_2 C76_2 C71_2 124.2(12)
F76_2 C76_2 C75_2 121.6(11)
C71_2 C76_2 C75_2 114.2(12)
C71_3 I1_3 N31_3 175.7(4)
C12_3 N11_3 C15_3 105.7(10)
C12_3 N11_3 C37_3 127.8(11)
C15_3 N11_3 C37_3 125.8(10)
N13_3 C12_3 N11_3 114.4(12)
N13_3 C12_3 C22_3 121.9(12)
N11_3 C12_3 C22_3 123.6(12)
C12_3 N13_3 C14_3 103.1(10)
C15_3 C14_3 N13_3 111.0(11)
C15_3 C14_3 H14_3 124.5
N13_3 C14_3 H14_3 124.5
C14_3 C15_3 N11_3 105.8(11)
C14_3 C15_3 H15_3 127.1
N11_3 C15_3 H15_3 127.1
C25_3 N21_3 C22_3 107.2(11)
C25_3 N21_3 H21_3 126.4
C22_3 N21_3 H21_3 126.4
N23_3 C22_3 N21_3 112.7(11)
N23_3 C22_3 C12_3 125.8(12)
N21_3 C22_3 C12_3 121.5(11)
C22_3 N23_3 C24_3 104.9(11)
C25_3 C24_3 N23_3 106.2(11)
C25_3 C24_3 H24_3 126.9
N23_3 C24_3 H24_3 126.9
N21_3 C25_3 C24_3 108.9(12)
N21_3 C25_3 H25_3 125.6
C24_3 C25_3 H25_3 125.6
C32_3 N31_3 C36_3 112.8(11)
C32_3 N31_3 I1_3 143.1(9)
C36_3 N31_3 I1_3 80.9(7)
N31_3 C32_3 C33_3 129.3(13)
N31_3 C32_3 H32_3 115.4
C33_3 C32_3 H32_3 115.4
C32_3 C33_3 C34_3 116.1(11)
C32_3 C33_3 H33_3 121.9
C34_3 C33_3 H33_3 121.9
C33_3 C34_3 C35_3 116.9(11)
C33_3 C34_3 C37_3 120.4(10)
C35_3 C34_3 C37_3 122.5(11)
C36_3 C35_3 C34_3 122.5(12)
C36_3 C35_3 H35_3 118.7
C34_3 C35_3 H35_3 118.7
C35_3 C36_3 N31_3 122.2(12)
C35_3 C36_3 H36_3 118.9
N31_3 C36_3 H36_3 118.9
N11_3 C37_3 C34_3 114.7(10)
N11_3 C37_3 H37A_3 108.6
C34_3 C37_3 H37A_3 108.6
N11_3 C37_3 H37B_3 108.6
C34_3 C37_3 H37B_3 108.6
H37A_3 C37_3 H37B_3 107.6
C42_3 N41_3 C45_3 107.0(10)
C42_3 N41_3 C67_3 129.0(10)
C45_3 N41_3 C67_3 123.8(10)
N43_3 C42_3 N41_3 108.8(10)
N43_3 C42_3 C52_3 126.3(10)
N41_3 C42_3 C52_3 124.9(11)
C42_3 N43_3 C44_3 107.1(10)
C45_3 C44_3 N43_3 110.6(11)
C45_3 C44_3 H44_3 124.7
N43_3 C44_3 H44_3 124.7
C44_3 C45_3 N41_3 106.5(11)
C44_3 C45_3 H45_3 126.7
N41_3 C45_3 H45_3 126.7
C52_3 N51_3 C55_3 104.4(10)
C52_3 N51_3 H51_3 127.8
C55_3 N51_3 H51_3 127.8
N53_3 C52_3 N51_3 113.9(11)
N53_3 C52_3 C42_3 126.8(10)
N51_3 C52_3 C42_3 119.2(11)
C52_3 N53_3 C54_3 102.8(10)
C55_3 C54_3 N53_3 111.4(12)
C55_3 C54_3 H54_3 124.3
N53_3 C54_3 H54_3 124.3
C54_3 C55_3 N51_3 107.3(11)
C54_3 C55_3 H55_3 126.4
N51_3 C55_3 H55_3 126.4
C66_3 N61_3 C62_3 113.3(11)
N61_3 C62_3 C63_3 125.3(14)
N61_3 C62_3 H62_3 117.4
C63_3 C62_3 H62_3 117.4
C62_3 C63_3 C64_3 119.1(12)
C62_3 C63_3 H63_3 120.4
C64_3 C63_3 H63_3 120.4
C65_3 C64_3 C63_3 117.7(11)
C65_3 C64_3 C67_3 119.1(12)
C63_3 C64_3 C67_3 123.2(10)
C64_3 C65_3 C66_3 118.3(13)
C64_3 C65_3 H65_3 120.9
C66_3 C65_3 H65_3 120.9
N61_3 C66_3 C65_3 126.3(12)
N61_3 C66_3 H66_3 116.8
C65_3 C66_3 H66_3 116.8
N41_3 C67_3 C64_3 114.0(10)
N41_3 C67_3 H67A_3 108.7
C64_3 C67_3 H67A_3 108.7
N41_3 C67_3 H67B_3 108.7
C64_3 C67_3 H67B_3 108.7
H67A_3 C67_3 H67B_3 107.6
C72_3 C71_3 C76_3 124.2(11)
C72_3 C71_3 I1_3 124.2(10)
C76_3 C71_3 I1_3 111.5(8)
C71_3 C72_3 C73_3 117.8(11)
C71_3 C72_3 I2_3 124.7(9)
C73_3 C72_3 I2_3 117.4(9)
F73_3 C73_3 C74_3 123.7(12)
F73_3 C73_3 C72_3 118.4(11)
C74_3 C73_3 C72_3 117.7(12)
C75_3 C74_3 C73_3 123.1(12)
C75_3 C74_3 F74_3 122.0(12)
C73_3 C74_3 F74_3 114.8(12)
C74_3 C75_3 F75_3 118.1(12)
C74_3 C75_3 C76_3 122.6(11)
F75_3 C75_3 C76_3 118.6(11)
F76_3 C76_3 C75_3 120.1(11)
F76_3 C76_3 C71_3 125.7(11)
C75_3 C76_3 C71_3 114.2(11)
C71_4 I1_4 N31_4 173.1(4)
C12_4 N11_4 C15_4 107.8(10)
C12_4 N11_4 C37_4 130.0(10)
C15_4 N11_4 C37_4 121.7(10)
N11_4 C12_4 N13_4 109.5(11)
N11_4 C12_4 C22_4 125.8(12)
N13_4 C12_4 C22_4 124.7(11)
C14_4 N13_4 C12_4 105.5(10)
N13_4 C14_4 C15_4 111.1(11)
N13_4 C14_4 H14_4 124.5
C15_4 C14_4 H14_4 124.5
C14_4 C15_4 N11_4 106.0(11)
C14_4 C15_4 H15_4 127.0
N11_4 C15_4 H15_4 127.0
C22_4 N21_4 C25_4 107.6(11)
C22_4 N21_4 H21_4 126.2
C25_4 N21_4 H21_4 126.2
N23_4 C22_4 N21_4 112.1(12)
N23_4 C22_4 C12_4 125.3(12)
N21_4 C22_4 C12_4 122.6(11)
C22_4 N23_4 C24_4 102.8(11)
C25_4 C24_4 N23_4 115.9(12)
C25_4 C24_4 H24_4 122.0
N23_4 C24_4 H24_4 122.0
C24_4 C25_4 N21_4 101.4(11)
C24_4 C25_4 H25_4 129.3
N21_4 C25_4 H25_4 129.3
C36_4 N31_4 C32_4 120.6(12)
C36_4 N31_4 I1_4 82.6(7)
C32_4 N31_4 I1_4 138.3(9)
N31_4 C32_4 C33_4 118.9(12)
N31_4 C32_4 H32_4 120.6
C33_4 C32_4 H32_4 120.6
C34_4 C33_4 C32_4 121.7(11)
C34_4 C33_4 H33_4 119.2
C32_4 C33_4 H33_4 119.2
C33_4 C34_4 C35_4 117.8(11)
C33_4 C34_4 C37_4 128.1(11)
C35_4 C34_4 C37_4 113.9(11)
C34_4 C35_4 C36_4 116.5(12)
C34_4 C35_4 H35_4 121.7
C36_4 C35_4 H35_4 121.7
N31_4 C36_4 C35_4 124.3(12)
N31_4 C36_4 H36_4 117.9
C35_4 C36_4 H36_4 117.9
C34_4 C37_4 N11_4 112.2(10)
C34_4 C37_4 H37A_4 109.2
N11_4 C37_4 H37A_4 109.2
C34_4 C37_4 H37B_4 109.2
N11_4 C37_4 H37B_4 109.2
H37A_4 C37_4 H37B_4 107.9
C45_4 N41_4 C42_4 106.6(10)
C45_4 N41_4 C67_4 125.6(10)
C42_4 N41_4 C67_4 127.5(10)
N43_4 C42_4 N41_4 112.9(11)
N43_4 C42_4 C52_4 121.5(10)
N41_4 C42_4 C52_4 125.4(11)
C42_4 N43_4 C44_4 104.1(10)
C45_4 C44_4 N43_4 108.9(11)
C45_4 C44_4 H44_4 125.5
N43_4 C44_4 H44_4 125.5
N41_4 C45_4 C44_4 107.4(11)
N41_4 C45_4 H45_4 126.3
C44_4 C45_4 H45_4 126.3
C55_4 N51_4 C52_4 109.1(10)
C55_4 N51_4 H51_4 125.4
C52_4 N51_4 H51_4 125.4
N53_4 C52_4 N51_4 109.4(10)
N53_4 C52_4 C42_4 127.1(11)
N51_4 C52_4 C42_4 123.4(11)
C52_4 N53_4 C54_4 106.2(10)
N53_4 C54_4 C55_4 110.8(12)
N53_4 C54_4 H54_4 124.6
C55_4 C54_4 H54_4 124.6
N51_4 C55_4 C54_4 104.5(11)
N51_4 C55_4 H55_4 127.8
C54_4 C55_4 H55_4 127.8
C62_4 N61_4 C66_4 119.0(12)
N61_4 C62_4 C63_4 122.9(13)
N61_4 C62_4 H62_4 118.5
C63_4 C62_4 H62_4 118.5
C64_4 C63_4 C62_4 118.2(12)
C64_4 C63_4 H63_4 120.9
C62_4 C63_4 H63_4 120.9
C63_4 C64_4 C65_4 117.8(11)
C63_4 C64_4 C67_4 122.6(11)
C65_4 C64_4 C67_4 119.5(11)
C66_4 C65_4 C64_4 120.1(13)
C66_4 C65_4 H65_4 120.0
C64_4 C65_4 H65_4 120.0
N61_4 C66_4 C65_4 121.9(12)
N61_4 C66_4 H66_4 119.1
C65_4 C66_4 H66_4 119.1
N41_4 C67_4 C64_4 112.8(10)
N41_4 C67_4 H67A_4 109.0
C64_4 C67_4 H67A_4 109.0
N41_4 C67_4 H67B_4 109.0
C64_4 C67_4 H67B_4 109.0
H67A_4 C67_4 H67B_4 107.8
C76_4 C71_4 C72_4 113.5(11)
C76_4 C71_4 I1_4 123.5(9)
C72_4 C71_4 I1_4 122.9(9)
C73_4 C72_4 C71_4 120.4(12)
C73_4 C72_4 I2_4 117.5(9)
C71_4 C72_4 I2_4 122.1(8)
C72_4 C73_4 F73_4 122.7(12)
C72_4 C73_4 C74_4 121.3(13)
F73_4 C73_4 C74_4 115.7(12)
F74_4 C74_4 C73_4 121.2(13)
F74_4 C74_4 C75_4 119.4(12)
C73_4 C74_4 C75_4 119.3(11)
F75_4 C75_4 C76_4 120.9(12)
F75_4 C75_4 C74_4 121.8(11)
C76_4 C75_4 C74_4 117.1(11)
C71_4 C76_4 C75_4 128.2(12)
C71_4 C76_4 F76_4 116.2(11)
C75_4 C76_4 F76_4 115.6(11)

loop_
_geom_bond_atom_site_label_1
_geom_bond_atom_site_label_2
_geom_bond_distance
I1_1 C71_1 2.014(12)
I1_1 N31_1 3.443(11)
I2_1 C72_1 2.088(13)
N11_1 C12_1 1.318(16)
N11_1 C15_1 1.335(17)
N11_1 C37_1 1.503(16)
C12_1 N13_1 1.317(16)
C12_1 C22_1 1.477(18)
N13_1 C14_1 1.363(16)
C14_1 C15_1 1.344(18)
C14_1 H14_1 0.9500
C15_1 H15_1 0.9500
N21_1 C25_1 1.360(16)
N21_1 C22_1 1.367(14)
N21_1 H21_1 0.8800
C22_1 N23_1 1.325(16)
N23_1 C24_1 1.345(17)
C24_1 C25_1 1.378(17)
C24_1 H24_1 0.9500
C25_1 H25_1 0.9500
N31_1 C32_1 1.301(17)
N31_1 C36_1 1.375(17)
C32_1 C33_1 1.413(16)
C32_1 H32_1 0.9500
C33_1 C34_1 1.384(17)
C33_1 H33_1 0.9500
C34_1 C35_1 1.402(17)
C34_1 C37_1 1.470(16)
C35_1 C36_1 1.388(17)
C35_1 H35_1 0.9500
C36_1 H36_1 0.9500
C37_1 H37A_1 0.9900
C37_1 H37B_1 0.9900
N41_1 C42_1 1.342(16)
N41_1 C45_1 1.362(17)
N41_1 C67_1 1.502(15)
C42_1 N43_1 1.392(16)
C42_1 C52_1 1.440(19)
N43_1 C44_1 1.348(17)
C44_1 C45_1 1.382(18)
C44_1 H44_1 0.9500
C45_1 H45_1 0.9500
N51_1 C52_1 1.374(16)
N51_1 C55_1 1.394(16)
N51_1 H51_1 0.8800
C52_1 N53_1 1.271(16)
N53_1 C54_1 1.367(17)
C54_1 C55_1 1.335(18)
C54_1 H54_1 0.9500
C55_1 H55_1 0.9500
N61_1 C62_1 1.315(14)
N61_1 C66_1 1.327(14)
C62_1 C63_1 1.373(18)
C62_1 H62_1 0.9500
C63_1 C64_1 1.393(16)
C63_1 H63_1 0.9500
C64_1 C65_1 1.410(15)
C64_1 C67_1 1.503(17)
C65_1 C66_1 1.429(17)
C65_1 H65_1 0.9500
C66_1 H66_1 0.9500
C67_1 H67C_1 0.9900
C67_1 H67B_1 0.9900
C71_1 C76_1 1.390(18)
C71_1 C72_1 1.404(18)
C72_1 C73_1 1.405(18)
C73_1 C74_1 1.34(2)
C73_1 F73_1 1.369(15)
C74_1 F74_1 1.346(14)
C74_1 C75_1 1.404(19)
C75_1 F75_1 1.321(15)
C75_1 C76_1 1.346(19)
C76_1 F76_1 1.375(14)
I1_2 C71_2 2.147(13)
I1_2 N31_2 3.469(11)
I2_2 C72_2 2.057(13)
N11_2 C12_2 1.387(16)
N11_2 C37_2 1.421(15)
N11_2 C15_2 1.427(17)
C12_2 N13_2 1.337(16)
C12_2 C22_2 1.432(18)
N13_2 C14_2 1.387(16)
C14_2 C15_2 1.356(18)
C14_2 H14_2 0.9500
C15_2 H15_2 0.9500
N21_2 C22_2 1.345(14)
N21_2 C25_2 1.383(16)
N21_2 H21_2 0.8800
C22_2 N23_2 1.334(16)
N23_2 C24_2 1.374(16)
C24_2 C25_2 1.355(17)
C24_2 H24_2 0.9500
C25_2 H25_2 0.9500
N31_2 C36_2 1.314(17)
N31_2 C32_2 1.348(17)
C32_2 C33_2 1.381(16)
C32_2 H32_2 0.9500
C33_2 C34_2 1.402(17)
C33_2 H33_2 0.9500
C34_2 C35_2 1.376(16)
C34_2 C37_2 1.537(16)
C35_2 C36_2 1.416(17)
C35_2 H35_2 0.9500
C36_2 H36_2 0.9500
C37_2 H37A_2 0.9900
C37_2 H37B_2 0.9900
N41_2 C42_2 1.378(16)
N41_2 C45_2 1.386(16)
N41_2 C67_2 1.409(16)
C42_2 N43_2 1.267(16)
C42_2 C52_2 1.469(19)
N43_2 C44_2 1.413(17)
C44_2 C45_2 1.329(18)
C44_2 H44_2 0.9500
C45_2 H45_2 0.9500
N51_2 C55_2 1.339(16)
N51_2 C52_2 1.342(16)
N51_2 H51_2 0.8800
C52_2 N53_2 1.341(16)
N53_2 C54_2 1.398(17)
C54_2 C55_2 1.394(18)
C54_2 H54_2 0.9500
C55_2 H55_2 0.9500
N61_2 C66_2 1.347(17)
N61_2 C62_2 1.365(16)
C62_2 C63_2 1.367(17)
C62_2 H62_2 0.9500
C63_2 C64_2 1.387(16)
C63_2 H63_2 0.9500
C64_2 C65_2 1.399(16)
C64_2 C67_2 1.514(17)
C65_2 C66_2 1.335(18)
C65_2 H65_2 0.9500
C66_2 H66_2 0.9500
C67_2 H67A_2 0.9900
C67_2 H67B_2 0.9900
C71_2 C76_2 1.369(19)
C71_2 C72_2 1.379(17)
C72_2 C73_2 1.402(19)
C73_2 F73_2 1.315(15)
C73_2 C74_2 1.40(2)
C74_2 F74_2 1.316(14)
C74_2 C75_2 1.347(19)
C75_2 F75_2 1.379(15)
C75_2 C76_2 1.412(19)
C76_2 F76_2 1.302(14)
I1_3 C71_3 2.117(12)
I1_3 N31_3 3.247(11)
I2_3 C72_3 2.070(12)
N11_3 C12_3 1.381(16)
N11_3 C15_3 1.383(17)
N11_3 C37_3 1.407(15)
C12_3 N13_3 1.268(16)
C12_3 C22_3 1.450(19)
N13_3 C14_3 1.435(16)
C14_3 C15_3 1.337(18)
C14_3 H14_3 0.9500
C15_3 H15_3 0.9500
N21_3 C25_3 1.310(16)
N21_3 C22_3 1.364(17)
N21_3 H21_3 0.8800
C22_3 N23_3 1.320(16)
N23_3 C24_3 1.418(18)
C24_3 C25_3 1.410(19)
C24_3 H24_3 0.9500
C25_3 H25_3 0.9500
N31_3 C32_3 1.316(18)
N31_3 C36_3 1.410(18)
C32_3 C33_3 1.372(18)
C32_3 H32_3 0.9500
C33_3 C34_3 1.386(18)
C33_3 H33_3 0.9500
C34_3 C35_3 1.400(16)
C34_3 C37_3 1.518(18)
C35_3 C36_3 1.321(18)
C35_3 H35_3 0.9500
C36_3 H36_3 0.9500
C37_3 H37A_3 0.9900
C37_3 H37B_3 0.9900
N41_3 C42_3 1.386(15)
N41_3 C45_3 1.413(16)
N41_3 C67_3 1.425(16)
C42_3 N43_3 1.360(15)
C42_3 C52_3 1.437(17)
N43_3 C44_3 1.376(16)
C44_3 C45_3 1.346(18)
C44_3 H44_3 0.9500
C45_3 H45_3 0.9500
N51_3 C52_3 1.362(15)
N51_3 C55_3 1.399(17)
N51_3 H51_3 0.8800
C52_3 N53_3 1.341(16)
N53_3 C54_3 1.392(17)
C54_3 C55_3 1.343(18)
C54_3 H54_3 0.9500
C55_3 H55_3 0.9500
N61_3 C66_3 1.340(19)
N61_3 C62_3 1.359(17)
C62_3 C63_3 1.366(17)
C62_3 H62_3 0.9500
C63_3 C64_3 1.397(18)
C63_3 H63_3 0.9500
C64_3 C65_3 1.373(16)
C64_3 C67_3 1.514(16)
C65_3 C66_3 1.386(17)
C65_3 H65_3 0.9500
C66_3 H66_3 0.9500
C67_3 H67A_3 0.9900
C67_3 H67B_3 0.9900
C71_3 C72_3 1.325(17)
C71_3 C76_3 1.426(18)
C72_3 C73_3 1.451(17)
C73_3 F73_3 1.306(15)
C73_3 C74_3 1.36(2)
C74_3 C75_3 1.301(19)
C74_3 F74_3 1.372(14)
C75_3 F75_3 1.351(14)
C75_3 C76_3 1.408(17)
C76_3 F76_3 1.308(14)
I1_4 C71_4 2.030(12)
I1_4 N31_4 3.250(11)
I2_4 C72_4 2.086(12)
N11_4 C12_4 1.337(16)
N11_4 C15_4 1.382(16)
N11_4 C37_4 1.501(15)
C12_4 N13_4 1.394(16)
C12_4 C22_4 1.459(19)
N13_4 C14_4 1.329(17)
C14_4 C15_4 1.368(18)
C14_4 H14_4 0.9500
C15_4 H15_4 0.9500
N21_4 C22_4 1.335(17)
N21_4 C25_4 1.410(17)
N21_4 H21_4 0.8800
C22_4 N23_4 1.302(16)
N23_4 C24_4 1.351(18)
C24_4 C25_4 1.310(19)
C24_4 H24_4 0.9500
C25_4 H25_4 0.9500
N31_4 C36_4 1.287(17)
N31_4 C32_4 1.357(18)
C32_4 C33_4 1.396(18)
C32_4 H32_4 0.9500
C33_4 C34_4 1.380(18)
C33_4 H33_4 0.9500
C34_4 C35_4 1.412(16)
C34_4 C37_4 1.473(18)
C35_4 C36_4 1.415(18)
C35_4 H35_4 0.9500
C36_4 H36_4 0.9500
C37_4 H37A_4 0.9900
C37_4 H37B_4 0.9900
N41_4 C45_4 1.333(16)
N41_4 C42_4 1.333(15)
N41_4 C67_4 1.469(16)
C42_4 N43_4 1.310(15)
C42_4 C52_4 1.443(18)
N43_4 C44_4 1.378(16)
C44_4 C45_4 1.355(18)
C44_4 H44_4 0.9500
C45_4 H45_4 0.9500
N51_4 C55_4 1.357(17)
N51_4 C52_4 1.366(15)
N51_4 H51_4 0.8800
C52_4 N53_4 1.335(16)
N53_4 C54_4 1.354(17)
C54_4 C55_4 1.384(18)
C54_4 H54_4 0.9500
C55_4 H55_4 0.9500
N61_4 C62_4 1.317(17)
N61_4 C66_4 1.322(19)
C62_4 C63_4 1.423(17)
C62_4 H62_4 0.9500
C63_4 C64_4 1.353(18)
C63_4 H63_4 0.9500
C64_4 C65_4 1.411(16)
C64_4 C67_4 1.513(16)
C65_4 C66_4 1.373(17)
C65_4 H65_4 0.9500
C66_4 H66_4 0.9500
C67_4 H67A_4 0.9900
C67_4 H67B_4 0.9900
C71_4 C76_4 1.332(18)
C71_4 C72_4 1.484(17)
C72_4 C73_4 1.337(17)
C73_4 F73_4 1.349(15)
C73_4 C74_4 1.39(2)
C74_4 F74_4 1.320(14)
C74_4 C75_4 1.399(19)
C75_4 F75_4 1.315(14)
C75_4 C76_4 1.342(17)
C76_4 F76_4 1.374(14)

loop_
_geom_hbond_atom_site_label_D
_geom_hbond_atom_site_label_H
_geom_hbond_atom_site_label_A
_geom_hbond_distance_DH
_geom_hbond_distance_HA
_geom_hbond_distance_DA
_geom_hbond_angle_DHA
_geom_hbond_site_symmetry_A
N21_1 H21_1 N43_4 0.88 2.07 2.916(14) 162.2 1_556
N51_1 H51_1 N43_2 0.88 2.11 2.955(14) 159.7 1_556
N21_2 H21_2 N43_3 0.88 2.05 2.888(14) 159.2 1_565
N51_2 H51_2 N43_1 0.88 2.07 2.906(15) 157.5 1_554
N21_3 H21_3 N13_4 0.88 2.03 2.860(14) 156.2 1_556
N51_3 H51_3 N13_2 0.88 2.05 2.888(14) 158.4 1_545
N21_4 H21_4 N13_3 0.88 2.09 2.933(14) 160.7 1_554
N51_4 H51_4 N13_1 0.88 2.09 2.938(14) 160.8 1_554

loop_
_geom_torsion_atom_site_label_1
_geom_torsion_atom_site_label_2
_geom_torsion_atom_site_label_3
_geom_torsion_atom_site_label_4
_geom_torsion
C15_1 N11_1 C12_1 N13_1 -1.0(15)
C37_1 N11_1 C12_1 N13_1 174.9(11)
C15_1 N11_1 C12_1 C22_1 177.2(12)
C37_1 N11_1 C12_1 C22_1 -6.9(19)
N11_1 C12_1 N13_1 C14_1 0.3(14)
C22_1 C12_1 N13_1 C14_1 -178.0(11)
C12_1 N13_1 C14_1 C15_1 0.6(15)
C12_1 N11_1 C15_1 C14_1 1.3(14)
C37_1 N11_1 C15_1 C14_1 -174.8(11)
N13_1 C14_1 C15_1 N11_1 -1.2(15)
C25_1 N21_1 C22_1 N23_1 -1.5(14)
C25_1 N21_1 C22_1 C12_1 179.9(11)
N13_1 C12_1 C22_1 N23_1 164.9(12)
N11_1 C12_1 C22_1 N23_1 -13(2)
N13_1 C12_1 C22_1 N21_1 -16.7(19)
N11_1 C12_1 C22_1 N21_1 165.2(11)
N21_1 C22_1 N23_1 C24_1 2.4(15)
C12_1 C22_1 N23_1 C24_1 -179.1(12)
C22_1 N23_1 C24_1 C25_1 -2.5(15)
C22_1 N21_1 C25_1 C24_1 0.0(13)
N23_1 C24_1 C25_1 N21_1 1.6(15)
C71_1 I1_1 N31_1 C32_1 -57(3)
C71_1 I1_1 N31_1 C36_1 67(2)
C36_1 N31_1 C32_1 C33_1 2.3(18)
I1_1 N31_1 C32_1 C33_1 116.8(15)
N31_1 C32_1 C33_1 C34_1 -2.6(19)
C32_1 C33_1 C34_1 C35_1 1.4(16)
C32_1 C33_1 C34_1 C37_1 -176.2(11)
C33_1 C34_1 C35_1 C36_1 -0.2(17)
C37_1 C34_1 C35_1 C36_1 177.6(11)
C32_1 N31_1 C36_1 C35_1 -0.8(18)
I1_1 N31_1 C36_1 C35_1 -149.1(12)
C34_1 C35_1 C36_1 N31_1 -0.1(18)
C33_1 C34_1 C37_1 N11_1 -31.9(17)
C35_1 C34_1 C37_1 N11_1 150.5(11)
C12_1 N11_1 C37_1 C34_1 105.2(13)
C15_1 N11_1 C37_1 C34_1 -79.6(15)
C45_1 N41_1 C42_1 N43_1 1.2(15)
C67_1 N41_1 C42_1 N43_1 176.8(11)
C45_1 N41_1 C42_1 C52_1 -179.7(12)
C67_1 N41_1 C42_1 C52_1 -4(2)
N41_1 C42_1 N43_1 C44_1 -2.1(14)
C52_1 C42_1 N43_1 C44_1 178.9(12)
C42_1 N43_1 C44_1 C45_1 2.1(14)
C42_1 N41_1 C45_1 C44_1 0.1(15)
C67_1 N41_1 C45_1 C44_1 -176.0(11)
N43_1 C44_1 C45_1 N41_1 -1.4(15)
C55_1 N51_1 C52_1 N53_1 -0.2(14)
C55_1 N51_1 C52_1 C42_1 179.6(10)
N41_1 C42_1 C52_1 N53_1 -13(2)
N43_1 C42_1 C52_1 N53_1 165.9(13)
N41_1 C42_1 C52_1 N51_1 167.2(12)
N43_1 C42_1 C52_1 N51_1 -14(2)
N51_1 C52_1 N53_1 C54_1 -0.8(14)
C42_1 C52_1 N53_1 C54_1 179.4(13)
C52_1 N53_1 C54_1 C55_1 1.7(15)
N53_1 C54_1 C55_1 N51_1 -1.8(15)
C52_1 N51_1 C55_1 C54_1 1.2(14)
C66_1 N61_1 C62_1 C63_1 0.4(19)
N61_1 C62_1 C63_1 C64_1 -1(2)
C62_1 C63_1 C64_1 C65_1 1.1(18)
C62_1 C63_1 C64_1 C67_1 179.1(12)
C63_1 C64_1 C65_1 C66_1 -0.4(16)
C67_1 C64_1 C65_1 C66_1 -178.7(10)
C62_1 N61_1 C66_1 C65_1 0.3(18)
C64_1 C65_1 C66_1 N61_1 -0.3(17)
C42_1 N41_1 C67_1 C64_1 94.5(15)
C45_1 N41_1 C67_1 C64_1 -90.4(14)
C63_1 C64_1 C67_1 N41_1 -12.0(17)
C65_1 C64_1 C67_1 N41_1 166.0(10)
N31_1 I1_1 C71_1 C76_1 33(3)
N31_1 I1_1 C71_1 C72_1 -148.4(17)
C76_1 C71_1 C72_1 C73_1 2.1(18)
I1_1 C71_1 C72_1 C73_1 -177.0(10)
C76_1 C71_1 C72_1 I2_1 178.1(9)
I1_1 C71_1 C72_1 I2_1 -1.1(15)
C71_1 C72_1 C73_1 C74_1 -8(2)
I2_1 C72_1 C73_1 C74_1 176.1(11)
C71_1 C72_1 C73_1 F73_1 -178.2(11)
I2_1 C72_1 C73_1 F73_1 5.7(17)
F73_1 C73_1 C74_1 F74_1 -7(2)
C72_1 C73_1 C74_1 F74_1 -177.3(12)
F73_1 C73_1 C74_1 C75_1 -179.7(12)
C72_1 C73_1 C74_1 C75_1 10(2)
C73_1 C74_1 C75_1 F75_1 175.1(13)
F74_1 C74_1 C75_1 F75_1 2.0(18)
C73_1 C74_1 C75_1 C76_1 -6(2)
F74_1 C74_1 C75_1 C76_1 -179.0(12)
F75_1 C75_1 C76_1 F76_1 -1(2)
C74_1 C75_1 C76_1 F76_1 -179.5(11)
F75_1 C75_1 C76_1 C71_1 179.0(13)
C74_1 C75_1 C76_1 C71_1 0(2)
C72_1 C71_1 C76_1 C75_1 2(2)
I1_1 C71_1 C76_1 C75_1 -179.2(11)
C72_1 C71_1 C76_1 F76_1 -178.8(11)
I1_1 C71_1 C76_1 F76_1 0.4(16)
C37_2 N11_2 C12_2 N13_2 -173.3(11)
C15_2 N11_2 C12_2 N13_2 0.0(14)
C37_2 N11_2 C12_2 C22_2 6.9(19)
C15_2 N11_2 C12_2 C22_2 -179.7(11)
N11_2 C12_2 N13_2 C14_2 -0.3(14)
C22_2 C12_2 N13_2 C14_2 179.5(12)
C12_2 N13_2 C14_2 C15_2 0.4(15)
N13_2 C14_2 C15_2 N11_2 -0.4(15)
C12_2 N11_2 C15_2 C14_2 0.2(13)
C37_2 N11_2 C15_2 C14_2 173.9(11)
C25_2 N21_2 C22_2 N23_2 -3.6(14)
C25_2 N21_2 C22_2 C12_2 -179.0(11)
N13_2 C12_2 C22_2 N23_2 -162.8(13)
N11_2 C12_2 C22_2 N23_2 17(2)
N13_2 C12_2 C22_2 N21_2 12(2)
N11_2 C12_2 C22_2 N21_2 -168.5(11)
N21_2 C22_2 N23_2 C24_2 4.7(15)
C12_2 C22_2 N23_2 C24_2 179.6(12)
C22_2 N23_2 C24_2 C25_2 -4.0(15)
N23_2 C24_2 C25_2 N21_2 1.9(15)
C22_2 N21_2 C25_2 C24_2 1.0(14)
C71_2 I1_2 N31_2 C36_2 -72(2)
C71_2 I1_2 N31_2 C32_2 53(3)
C36_2 N31_2 C32_2 C33_2 -2.8(18)
I1_2 N31_2 C32_2 C33_2 -117.0(14)
N31_2 C32_2 C33_2 C34_2 3.1(18)
C32_2 C33_2 C34_2 C35_2 -0.6(17)
C32_2 C33_2 C34_2 C37_2 178.6(11)
C33_2 C34_2 C35_2 C36_2 -1.9(17)
C37_2 C34_2 C35_2 C36_2 178.9(11)
C32_2 N31_2 C36_2 C35_2 0.1(18)
I1_2 N31_2 C36_2 C35_2 147.3(12)
C34_2 C35_2 C36_2 N31_2 2.2(18)
C12_2 N11_2 C37_2 C34_2 -105.5(13)
C15_2 N11_2 C37_2 C34_2 82.3(15)
C35_2 C34_2 C37_2 N11_2 -150.4(11)
C33_2 C34_2 C37_2 N11_2 30.4(16)
C45_2 N41_2 C42_2 N43_2 1.6(15)
C67_2 N41_2 C42_2 N43_2 -175.3(12)
C45_2 N41_2 C42_2 C52_2 -178.6(11)
C67_2 N41_2 C42_2 C52_2 4(2)
N41_2 C42_2 N43_2 C44_2 -2.5(14)
C52_2 C42_2 N43_2 C44_2 177.7(11)
C42_2 N43_2 C44_2 C45_2 2.6(15)
N43_2 C44_2 C45_2 N41_2 -1.7(15)
C42_2 N41_2 C45_2 C44_2 0.2(14)
C67_2 N41_2 C45_2 C44_2 177.2(12)
C55_2 N51_2 C52_2 N53_2 -1.0(15)
C55_2 N51_2 C52_2 C42_2 177.1(11)
N43_2 C42_2 C52_2 N53_2 -170.5(12)
N41_2 C42_2 C52_2 N53_2 10(2)
N43_2 C42_2 C52_2 N51_2 11.7(19)
N41_2 C42_2 C52_2 N51_2 -168.1(11)
N51_2 C52_2 N53_2 C54_2 0.4(14)
C42_2 C52_2 N53_2 C54_2 -177.5(12)
C52_2 N53_2 C54_2 C55_2 0.2(14)
C52_2 N51_2 C55_2 C54_2 1.1(14)
N53_2 C54_2 C55_2 N51_2 -0.8(14)
C66_2 N61_2 C62_2 C63_2 -1.6(18)
N61_2 C62_2 C63_2 C64_2 -0.3(18)
C62_2 C63_2 C64_2 C65_2 1.4(17)
C62_2 C63_2 C64_2 C67_2 177.4(11)
C63_2 C64_2 C65_2 C66_2 -0.6(19)
C67_2 C64_2 C65_2 C66_2 -176.5(12)
C64_2 C65_2 C66_2 N61_2 -1(2)
C62_2 N61_2 C66_2 C65_2 2.5(19)
C42_2 N41_2 C67_2 C64_2 -100.7(14)
C45_2 N41_2 C67_2 C64_2 83.0(16)
C63_2 C64_2 C67_2 N41_2 21.2(17)
C65_2 C64_2 C67_2 N41_2 -163.1(12)
N31_2 I1_2 C71_2 C76_2 -27(3)
N31_2 I1_2 C71_2 C72_2 153.4(16)
C76_2 C71_2 C72_2 C73_2 6(2)
I1_2 C71_2 C72_2 C73_2 -174.6(10)
C76_2 C71_2 C72_2 I2_2 177.9(10)
I1_2 C71_2 C72_2 I2_2 -2.7(15)
C71_2 C72_2 C73_2 F73_2 -178.0(12)
I2_2 C72_2 C73_2 F73_2 9.5(18)
C71_2 C72_2 C73_2 C74_2 -8(2)
I2_2 C72_2 C73_2 C74_2 179.5(11)
F73_2 C73_2 C74_2 F74_2 -4(2)
C72_2 C73_2 C74_2 F74_2 -174.8(12)
F73_2 C73_2 C74_2 C75_2 177.4(12)
C72_2 C73_2 C74_2 C75_2 7(2)
F74_2 C74_2 C75_2 F75_2 1(2)
C73_2 C74_2 C75_2 F75_2 179.4(12)
F74_2 C74_2 C75_2 C76_2 178.1(13)
C73_2 C74_2 C75_2 C76_2 -4(2)
C72_2 C71_2 C76_2 F76_2 177.0(12)
I1_2 C71_2 C76_2 F76_2 -2.4(17)
C72_2 C71_2 C76_2 C75_2 -3(2)
I1_2 C71_2 C76_2 C75_2 177.5(9)
C74_2 C75_2 C76_2 F76_2 -178.2(13)
F75_2 C75_2 C76_2 F76_2 -1.3(19)
C74_2 C75_2 C76_2 C71_2 2(2)
F75_2 C75_2 C76_2 C71_2 178.8(11)
C15_3 N11_3 C12_3 N13_3 0.0(16)
C37_3 N11_3 C12_3 N13_3 170.5(12)
C15_3 N11_3 C12_3 C22_3 178.2(12)
C37_3 N11_3 C12_3 C22_3 -11(2)
N11_3 C12_3 N13_3 C14_3 1.2(15)
C22_3 C12_3 N13_3 C14_3 -177.1(13)
C12_3 N13_3 C14_3 C15_3 -2.0(15)
N13_3 C14_3 C15_3 N11_3 2.0(16)
C12_3 N11_3 C15_3 C14_3 -1.3(15)
C37_3 N11_3 C15_3 C14_3 -172.1(12)
C25_3 N21_3 C22_3 N23_3 1.2(16)
C25_3 N21_3 C22_3 C12_3 -178.2(13)
N13_3 C12_3 C22_3 N23_3 171.9(13)
N11_3 C12_3 C22_3 N23_3 -6(2)
N13_3 C12_3 C22_3 N21_3 -9(2)
N11_3 C12_3 C22_3 N21_3 173.1(12)
N21_3 C22_3 N23_3 C24_3 0.3(15)
C12_3 C22_3 N23_3 C24_3 179.6(14)
C22_3 N23_3 C24_3 C25_3 -1.5(15)
C22_3 N21_3 C25_3 C24_3 -2.1(16)
N23_3 C24_3 C25_3 N21_3 2.3(16)
C36_3 N31_3 C32_3 C33_3 2(2)
I1_3 N31_3 C32_3 C33_3 107.6(17)
N31_3 C32_3 C33_3 C34_3 0(2)
C32_3 C33_3 C34_3 C35_3 -3.7(16)
C32_3 C33_3 C34_3 C37_3 -177.7(11)
C33_3 C34_3 C35_3 C36_3 5.8(18)
C37_3 C34_3 C35_3 C36_3 179.7(12)
C34_3 C35_3 C36_3 N31_3 -4.2(19)
C32_3 N31_3 C36_3 C35_3 0.4(17)
I1_3 N31_3 C36_3 C35_3 -143.8(12)
C12_3 N11_3 C37_3 C34_3 115.8(14)
C15_3 N11_3 C37_3 C34_3 -75.4(17)
C33_3 C34_3 C37_3 N11_3 -31.8(16)
C35_3 C34_3 C37_3 N11_3 154.5(11)
C45_3 N41_3 C42_3 N43_3 0.6(13)
C67_3 N41_3 C42_3 N43_3 175.0(11)
C45_3 N41_3 C42_3 C52_3 -177.5(12)
C67_3 N41_3 C42_3 C52_3 -3(2)
N41_3 C42_3 N43_3 C44_3 0.4(14)
C52_3 C42_3 N43_3 C44_3 178.5(12)
C42_3 N43_3 C44_3 C45_3 -1.4(15)
N43_3 C44_3 C45_3 N41_3 1.7(15)
C42_3 N41_3 C45_3 C44_3 -1.4(14)
C67_3 N41_3 C45_3 C44_3 -176.2(11)
C55_3 N51_3 C52_3 N53_3 3.2(15)
C55_3 N51_3 C52_3 C42_3 179.2(12)
N43_3 C42_3 C52_3 N53_3 170.0(13)
N41_3 C42_3 C52_3 N53_3 -12(2)
N43_3 C42_3 C52_3 N51_3 -5(2)
N41_3 C42_3 C52_3 N51_3 172.4(12)
N51_3 C52_3 N53_3 C54_3 -4.8(16)
C42_3 C52_3 N53_3 C54_3 179.6(13)
C52_3 N53_3 C54_3 C55_3 4.5(17)
N53_3 C54_3 C55_3 N51_3 -2.8(17)
C52_3 N51_3 C55_3 C54_3 -0.2(15)
C66_3 N61_3 C62_3 C63_3 -0.4(19)
N61_3 C62_3 C63_3 C64_3 3(2)
C62_3 C63_3 C64_3 C65_3 -3.3(17)
C62_3 C63_3 C64_3 C67_3 176.6(11)
C63_3 C64_3 C65_3 C66_3 1.6(17)
C67_3 C64_3 C65_3 C66_3 -178.3(11)
C62_3 N61_3 C66_3 C65_3 -1.6(19)
C64_3 C65_3 C66_3 N61_3 1(2)
C42_3 N41_3 C67_3 C64_3 99.4(14)
C45_3 N41_3 C67_3 C64_3 -87.0(14)
C65_3 C64_3 C67_3 N41_3 167.6(11)
C63_3 C64_3 C67_3 N41_3 -12.3(17)
C76_3 C71_3 C72_3 C73_3 2(2)
I1_3 C71_3 C72_3 C73_3 -177.8(9)
C76_3 C71_3 C72_3 I2_3 -175.8(9)
I1_3 C71_3 C72_3 I2_3 4.4(16)
C71_3 C72_3 C73_3 F73_3 -179.0(11)
I2_3 C72_3 C73_3 F73_3 -1.1(15)
C71_3 C72_3 C73_3 C74_3 -3.2(18)
I2_3 C72_3 C73_3 C74_3 174.8(10)
F73_3 C73_3 C74_3 C75_3 175.9(13)
C72_3 C73_3 C74_3 C75_3 0(2)
F73_3 C73_3 C74_3 F74_3 -5.5(19)
C72_3 C73_3 C74_3 F74_3 178.9(11)
C73_3 C74_3 C75_3 F75_3 174.4(12)
F74_3 C74_3 C75_3 F75_3 -4.1(19)
C73_3 C74_3 C75_3 C76_3 4(2)
F74_3 C74_3 C75_3 C76_3 -174.6(12)
C74_3 C75_3 C76_3 F76_3 175.2(13)
F75_3 C75_3 C76_3 F76_3 4.8(18)
C74_3 C75_3 C76_3 C71_3 -4.9(19)
F75_3 C75_3 C76_3 C71_3 -175.3(11)
C72_3 C71_3 C76_3 F76_3 -178.3(12)
I1_3 C71_3 C76_3 F76_3 1.5(17)
C72_3 C71_3 C76_3 C75_3 1.9(19)
I1_3 C71_3 C76_3 C75_3 -178.3(9)
C15_4 N11_4 C12_4 N13_4 -0.9(15)
C37_4 N11_4 C12_4 N13_4 -172.2(12)
C15_4 N11_4 C12_4 C22_4 -178.8(13)
C37_4 N11_4 C12_4 C22_4 10(2)
N11_4 C12_4 N13_4 C14_4 2.6(15)
C22_4 C12_4 N13_4 C14_4 -179.4(13)
C12_4 N13_4 C14_4 C15_4 -3.4(15)
N13_4 C14_4 C15_4 N11_4 2.9(16)
C12_4 N11_4 C15_4 C14_4 -1.1(15)
C37_4 N11_4 C15_4 C14_4 171.0(11)
C25_4 N21_4 C22_4 N23_4 -0.1(16)
C25_4 N21_4 C22_4 C12_4 -178.0(13)
N11_4 C12_4 C22_4 N23_4 10(2)
N13_4 C12_4 C22_4 N23_4 -167.4(13)
N11_4 C12_4 C22_4 N21_4 -172.2(13)
N13_4 C12_4 C22_4 N21_4 10(2)
N21_4 C22_4 N23_4 C24_4 1.4(16)
C12_4 C22_4 N23_4 C24_4 179.2(14)
C22_4 N23_4 C24_4 C25_4 -2.4(18)
N23_4 C24_4 C25_4 N21_4 2.2(17)
C22_4 N21_4 C25_4 C24_4 -1.2(15)
C36_4 N31_4 C32_4 C33_4 -4.0(19)
I1_4 N31_4 C32_4 C33_4 -119.9(13)
N31_4 C32_4 C33_4 C34_4 6.1(18)
C32_4 C33_4 C34_4 C35_4 -3.5(17)
C32_4 C33_4 C34_4 C37_4 179.7(12)
C33_4 C34_4 C35_4 C36_4 -0.9(16)
C37_4 C34_4 C35_4 C36_4 176.3(11)
C32_4 N31_4 C36_4 C35_4 -0.5(19)
I1_4 N31_4 C36_4 C35_4 142.4(12)
C34_4 C35_4 C36_4 N31_4 3.0(18)
C33_4 C34_4 C37_4 N11_4 21.5(17)
C35_4 C34_4 C37_4 N11_4 -155.4(10)
C12_4 N11_4 C37_4 C34_4 -108.0(15)
C15_4 N11_4 C37_4 C34_4 81.7(15)
C45_4 N41_4 C42_4 N43_4 -1.6(15)
C67_4 N41_4 C42_4 N43_4 -176.2(11)
C45_4 N41_4 C42_4 C52_4 -176.5(12)
C67_4 N41_4 C42_4 C52_4 9(2)
N41_4 C42_4 N43_4 C44_4 2.4(15)
C52_4 C42_4 N43_4 C44_4 177.6(11)
C42_4 N43_4 C44_4 C45_4 -2.3(15)
C42_4 N41_4 C45_4 C44_4 0.0(14)
C67_4 N41_4 C45_4 C44_4 174.8(11)
N43_4 C44_4 C45_4 N41_4 1.4(15)
C55_4 N51_4 C52_4 N53_4 1.1(15)
C55_4 N51_4 C52_4 C42_4 177.7(13)
N43_4 C42_4 C52_4 N53_4 -170.3(13)
N41_4 C42_4 C52_4 N53_4 4(2)
N43_4 C42_4 C52_4 N51_4 13.7(19)
N41_4 C42_4 C52_4 N51_4 -171.7(12)
N51_4 C52_4 N53_4 C54_4 -1.7(16)
C42_4 C52_4 N53_4 C54_4 -178.2(13)
C52_4 N53_4 C54_4 C55_4 1.7(17)
C52_4 N51_4 C55_4 C54_4 0.0(15)
N53_4 C54_4 C55_4 N51_4 -1.0(17)
C66_4 N61_4 C62_4 C63_4 -1(2)
N61_4 C62_4 C63_4 C64_4 0.5(19)
C62_4 C63_4 C64_4 C65_4 1.0(17)
C62_4 C63_4 C64_4 C67_4 178.1(11)
C63_4 C64_4 C65_4 C66_4 -2.1(18)
C67_4 C64_4 C65_4 C66_4 -179.4(11)
C62_4 N61_4 C66_4 C65_4 -0.3(19)
C64_4 C65_4 C66_4 N61_4 1.8(19)
C45_4 N41_4 C67_4 C64_4 81.5(15)
C42_4 N41_4 C67_4 C64_4 -104.9(14)
C63_4 C64_4 C67_4 N41_4 15.9(16)
C65_4 C64_4 C67_4 N41_4 -167.0(11)
C76_4 C71_4 C72_4 C73_4 -2.5(18)
I1_4 C71_4 C72_4 C73_4 -179.2(9)
C76_4 C71_4 C72_4 I2_4 177.4(9)
I1_4 C71_4 C72_4 I2_4 0.7(15)
C71_4 C72_4 C73_4 F73_4 -175.3(11)
I2_4 C72_4 C73_4 F73_4 4.8(17)
C71_4 C72_4 C73_4 C74_4 -2.2(19)
I2_4 C72_4 C73_4 C74_4 177.8(10)
C72_4 C73_4 C74_4 F74_4 -177.8(12)
F73_4 C73_4 C74_4 F74_4 -4.3(18)
C72_4 C73_4 C74_4 C75_4 4(2)
F73_4 C73_4 C74_4 C75_4 177.7(11)
F74_4 C74_4 C75_4 F75_4 -4.5(19)
C73_4 C74_4 C75_4 F75_4 173.6(12)
F74_4 C74_4 C75_4 C76_4 -179.2(12)
C73_4 C74_4 C75_4 C76_4 -1.1(19)
C72_4 C71_4 C76_4 C75_4 6(2)
I1_4 C71_4 C76_4 C75_4 -177.3(11)
C72_4 C71_4 C76_4 F76_4 -178.2(10)
I1_4 C71_4 C76_4 F76_4 -1.5(17)
F75_4 C75_4 C76_4 C71_4 -179.1(13)
C74_4 C75_4 C76_4 C71_4 -4(2)
F75_4 C75_4 C76_4 F76_4 5.1(18)
C74_4 C75_4 C76_4 F76_4 179.9(11)
